data_4303828
loop_
_publ_author_name
'Pavlo Solokha'
'Serena De Negri'
'Volodymyr Pavlyuk'
'Adriana Saccone'

_publ_section_title
;
Anti-Mackay Polyicosahedral Clusters in La-Ni-Mg Ternary Compounds:
Synthesis and Crystal Structure of the La43Ni17Mg5 New Intermetallic Phase
;
_journal_name_full 'Inorganic Chemistry'
_journal_page_first 11586
_journal_page_last 11593
_journal_paper_doi 10.1021/ic901422v
_journal_volume 48
_journal_year 2009
_chemical_formula_moiety 'La43 Ni17, 5(Mg)'
_chemical_formula_sum 'La43 Mg5 Ni17'
_chemical_formula_weight 7092.75
_chemical_name_systematic
; 
 ? 
;
_space_group_IT_number 63
_symmetry_cell_setting orthorhombic
_symmetry_space_group_name_Hall '-C 2c 2'
_symmetry_space_group_name_H-M 'C m c m'
_atom_sites_solution_primary direct
_atom_sites_solution_secondary difmap
_audit_creation_method SHELXL-97
_cell_angle_alpha 90.00
_cell_angle_beta 90.00
_cell_angle_gamma 90.00
_cell_formula_units_Z 4
_cell_length_a 10.1895(3)
_cell_length_b 17.6044(14)
_cell_length_c 42.170(3)
_cell_measurement_reflns_used 3384
_cell_measurement_temperature 295(2)
_cell_measurement_theta_max 26.37
_cell_measurement_theta_min 2.31
_cell_volume 7564.5(8)
_computing_cell_refinement 'CrysAlis CCD (Oxford Diffraction, 2004)'
_computing_data_collection 'CrysAlis CCD (Oxford Diffraction, 2004)'
_computing_data_reduction 'CrysAlis RED (Oxford Diffraction, 2005)'
_computing_publication_material 'SHELX-97 (Sheldrick, 1997)'
_computing_structure_refinement 'SHELXL-97 (Sheldrick, 1997)'
_computing_structure_solution 'SHELXS-97 (Sheldrick, 1997)'
_diffrn_ambient_temperature 295(2)
_diffrn_detector_area_resol_mean 0
_diffrn_measured_fraction_theta_full 1.000
_diffrn_measured_fraction_theta_max 1.000
_diffrn_measurement_device_type 'Xcalibur Oxford Diffraction'
_diffrn_measurement_method '\w scans'
_diffrn_radiation_monochromator graphite
_diffrn_radiation_source 'fine-focus sealed tube'
_diffrn_radiation_type MoK\a
_diffrn_radiation_wavelength 0.71073
_diffrn_reflns_av_R_equivalents 0.0528
_diffrn_reflns_av_sigmaI/netI 0.0414
_diffrn_reflns_limit_h_max 10
_diffrn_reflns_limit_h_min -12
_diffrn_reflns_limit_k_max 22
_diffrn_reflns_limit_k_min -21
_diffrn_reflns_limit_l_max 47
_diffrn_reflns_limit_l_min -52
_diffrn_reflns_number 24183
_diffrn_reflns_theta_full 26.37
_diffrn_reflns_theta_max 26.37
_diffrn_reflns_theta_min 2.31
_diffrn_standards_decay_% 0
_diffrn_standards_interval_count 0
_diffrn_standards_interval_time 0
_diffrn_standards_number 0
_exptl_absorpt_coefficient_mu 27.799
_exptl_absorpt_correction_T_max 0.122
_exptl_absorpt_correction_T_min 0.031
_exptl_absorpt_correction_type analytical
_exptl_absorpt_process_details 'CrysAlis RED (Oxford Diffraction, 2005)'
_exptl_crystal_colour 'metal grey'
_exptl_crystal_density_diffrn 6.228
_exptl_crystal_density_method 'not measured'
_exptl_crystal_description 'irregularly shaped'
_exptl_crystal_F_000 11948
_exptl_crystal_size_max 0.48
_exptl_crystal_size_mid 0.12
_exptl_crystal_size_min 0.08
_refine_diff_density_max 6.739
_refine_diff_density_min -3.432
_refine_diff_density_rms 0.425
_refine_ls_extinction_coef 0.0000117(15)
_refine_ls_extinction_expression Fc^*^=kFc[1+0.001xFc^2^\l^3^/sin(2\q)]^-1/4^
_refine_ls_extinction_method SHELXL
_refine_ls_goodness_of_fit_ref 1.179
_refine_ls_matrix_type full
_refine_ls_number_parameters 176
_refine_ls_number_reflns 4157
_refine_ls_number_restraints 0
_refine_ls_restrained_S_all 1.179
_refine_ls_R_factor_all 0.0840
_refine_ls_R_factor_gt 0.0598
_refine_ls_shift/su_max 0.052
_refine_ls_shift/su_mean 0.002
_refine_ls_structure_factor_coef Fsqd
_refine_ls_weighting_details 'calc w=1/[\s^2^(Fo^2^)+(0.0251P)^2^+563.4628P] where P=(Fo^2^+2Fc^2^)/3'
_refine_ls_weighting_scheme calc
_refine_ls_wR_factor_gt 0.0897
_refine_ls_wR_factor_ref 0.0962
_reflns_number_gt 3384
_reflns_number_total 4157
_reflns_threshold_expression >2sigma(I)
_cod_data_source_file ic901422v_si_001.cif
_cod_data_source_block mnl70
_cod_depositor_comments
;
The following automatic conversions were performed:
'_symmetry_cell_setting' value 'Orthorhombic' changed to 'orthorhombic'
according to '/home/saulius/struct/CIF-dictionaries/cif_core.dic'
dictionary named 'cif_core.dic' version 2.4.1 from 2010-06-29.

Automatic conversion script
Id: cif_fix_enum 1527 2010-12-29 10:47:43Z saulius 
;
_cod_database_code 4303828

loop_
_symmetry_equiv_pos_as_xyz
'x, y, z'
'-x, -y, z+1/2'
'-x, y, -z+1/2'
'x, -y, -z'
'x+1/2, y+1/2, z'
'-x+1/2, -y+1/2, z+1/2'
'-x+1/2, y+1/2, -z+1/2'
'x+1/2, -y+1/2, -z'
'-x, -y, -z'
'x, y, -z-1/2'
'x, -y, z-1/2'
'-x, y, z'
'-x+1/2, -y+1/2, -z'
'x+1/2, y+1/2, -z-1/2'
'x+1/2, -y+1/2, z-1/2'
'-x+1/2, y+1/2, z'

loop_
_atom_site_label
_atom_site_type_symbol
_atom_site_fract_x
_atom_site_fract_y
_atom_site_fract_z
_atom_site_U_iso_or_equiv
_atom_site_adp_type
_atom_site_occupancy
_atom_site_symmetry_multiplicity
_atom_site_calc_flag
_atom_site_refinement_flags
_atom_site_disorder_assembly
_atom_site_disorder_group
La1 La 0.0000 0.38998(11) 0.2500 0.0153(4) Uani 1 4 d S . .
La2 La 0.18607(13) 0.20422(8) 0.2500 0.0152(3) Uani 1 2 d S . .
La3 La 0.0000 0.13923(8) 0.17412(3) 0.0144(3) Uani 1 2 d S . .
La4 La 0.18828(9) 0.32898(5) 0.17400(2) 0.0141(2) Uani 1 1 d . . .
La5 La 0.0000 0.72780(7) 0.20648(3) 0.0129(3) Uani 1 2 d S . .
La6 La 0.0000 0.19723(8) 0.62632(3) 0.0142(3) Uani 1 2 d S . .
La7 La 0.19344(9) 0.20140(5) 0.10123(2) 0.0139(2) Uani 1 1 d . . .
La8 La 0.30731(9) 0.03499(5) 0.20655(2) 0.0131(2) Uani 1 1 d . . .
La9 La 0.30495(9) 0.49596(5) 0.12681(2) 0.0142(2) Uani 1 1 d . . .
La10 La 0.19578(9) 0.33018(5) 0.02600(2) 0.0146(2) Uani 1 1 d . . .
La11 La 0.0000 0.13880(8) 0.02884(3) 0.0130(3) Uani 1 2 d S . .
La12 La 0.0000 0.39065(8) 0.09880(3) 0.0139(3) Uani 1 2 d S . .
La13 La 0.0000 0.06788(8) 0.55569(3) 0.0120(3) Uani 1 2 d S . .
La14 La 0.0000 0.59876(8) 0.13280(3) 0.0145(3) Uani 1 2 d S . .
La15 La 0.0000 0.28079(9) 0.54761(4) 0.0219(3) Uani 1 2 d S . .
La16 La 0.31697(9) 0.03483(5) 0.04522(2) 0.0144(2) Uani 1 1 d . . .
Ni1 Ni 0.0000 0.07797(17) 0.09224(8) 0.0182(7) Uani 1 2 d S . .
Ni2 Ni 0.0000 0.45337(17) 0.16750(8) 0.0184(7) Uani 1 2 d S . .
Ni3 Ni 0.2812(2) 0.17213(12) 0.16828(5) 0.0170(5) Uani 1 1 d . . .
Ni4 Ni 0.2807(2) 0.35936(13) 0.09067(5) 0.0183(5) Uani 1 1 d . . .
Ni5 Ni 0.0000 0.5987(3) 0.2500 0.0164(9) Uani 1 4 d S . .
Ni6 Ni 0.0000 0.43146(19) 0.00910(8) 0.0212(7) Uani 1 2 d S . .
Ni7 Ni 0.1275(3) 0.0000 0.0000 0.0234(7) Uani 1 2 d S . .
Mg1 Mg 0.3338(10) 0.3774(5) 0.2500 0.027(2) Uani 1 2 d S . .
Mg2 Mg 0.0000 0.0678(5) 0.6912(3) 0.029(2) Uani 1 2 d S . .
Mg3 Mg 0.0000 0.0432(8) 0.2500 0.026(3) Uani 1 4 d S . .

loop_
_atom_site_aniso_label
_atom_site_aniso_U_11
_atom_site_aniso_U_22
_atom_site_aniso_U_33
_atom_site_aniso_U_23
_atom_site_aniso_U_13
_atom_site_aniso_U_12
La1 0.0210(10) 0.0127(10) 0.0122(9) 0.000 0.000 0.000
La2 0.0155(7) 0.0183(7) 0.0118(6) 0.000 0.000 0.0028(6)
La3 0.0145(7) 0.0154(7) 0.0134(7) 0.0002(6) 0.000 0.000
La4 0.0155(5) 0.0140(5) 0.0127(5) -0.0005(4) -0.0002(4) 0.0006(4)
La5 0.0163(7) 0.0116(7) 0.0108(6) -0.0003(5) 0.000 0.000
La6 0.0149(7) 0.0144(7) 0.0135(6) -0.0014(6) 0.000 0.000
La7 0.0158(5) 0.0124(5) 0.0134(4) -0.0001(4) -0.0002(4) -0.0014(4)
La8 0.0141(5) 0.0135(4) 0.0118(4) -0.0004(4) -0.0006(4) -0.0006(4)
La9 0.0154(5) 0.0142(4) 0.0131(4) -0.0008(4) 0.0016(4) -0.0003(4)
La10 0.0157(5) 0.0147(5) 0.0133(5) -0.0004(4) -0.0001(4) -0.0004(4)
La11 0.0143(6) 0.0137(7) 0.0110(6) -0.0004(5) 0.000 0.000
La12 0.0130(7) 0.0154(7) 0.0133(6) 0.0005(6) 0.000 0.000
La13 0.0124(6) 0.0122(7) 0.0116(6) -0.0006(5) 0.000 0.000
La14 0.0148(7) 0.0141(7) 0.0147(7) 0.0001(6) 0.000 0.000
La15 0.0209(8) 0.0226(8) 0.0222(8) 0.0039(6) 0.000 0.000
La16 0.0150(5) 0.0143(5) 0.0140(4) 0.0010(4) 0.0009(4) 0.0007(4)
Ni1 0.0194(16) 0.0123(15) 0.0231(17) 0.0050(13) 0.000 0.000
Ni2 0.0202(16) 0.0126(15) 0.0223(16) -0.0039(13) 0.000 0.000
Ni3 0.0146(11) 0.0161(11) 0.0204(11) 0.0031(9) -0.0055(9) 0.0019(9)
Ni4 0.0155(11) 0.0195(11) 0.0199(11) -0.0015(9) -0.0044(9) -0.0047(9)
Ni5 0.020(2) 0.018(2) 0.010(2) 0.000 0.000 0.000
Ni6 0.0155(16) 0.0168(16) 0.0312(19) 0.0073(14) 0.000 0.000
Ni7 0.0236(17) 0.0330(19) 0.0136(15) -0.0055(14) 0.000 0.000
Mg1 0.047(6) 0.019(4) 0.015(4) 0.000 0.000 0.022(4)
Mg2 0.011(4) 0.007(4) 0.069(7) -0.005(4) 0.000 0.000
Mg3 0.007(5) 0.058(9) 0.012(6) 0.000 0.000 0.000

loop_
_atom_type_symbol
_atom_type_description
_atom_type_scat_dispersion_real
_atom_type_scat_dispersion_imag
_atom_type_scat_source
La La -0.2871 2.4523 'International Tables Vol C Tables 4.2.6.8 and 6.1.1.4'
Mg Mg 0.0486 0.0363 'International Tables Vol C Tables 4.2.6.8 and 6.1.1.4'
Ni Ni 0.3393 1.1124 'International Tables Vol C Tables 4.2.6.8 and 6.1.1.4'

loop_
_geom_angle_atom_site_label_1
_geom_angle_atom_site_label_2
_geom_angle_atom_site_label_3
_geom_angle
_geom_angle_site_symmetry_1
_geom_angle_site_symmetry_3
_geom_angle_publ_flag
Mg1 La1 Mg1 172.6(3) . 3 ?
Mg1 La1 La8 61.05(12) . 7 ?
Mg1 La1 La8 124.99(13) 3 7 ?
Mg1 La1 La8 61.05(12) . 16 ?
Mg1 La1 La8 124.99(12) 3 16 ?
La8 La1 La8 59.28(4) 7 16 ?
Mg1 La1 La8 124.99(12) . 14_456 ?
Mg1 La1 La8 61.05(12) 3 14_456 ?
La8 La1 La8 64.00(4) 7 14_456 ?
La8 La1 La8 92.90(5) 16 14_456 ?
Mg1 La1 La8 124.99(12) . 5_455 ?
Mg1 La1 La8 61.05(12) 3 5_455 ?
La8 La1 La8 92.90(5) 7 5_455 ?
La8 La1 La8 64.00(4) 16 5_455 ?
La8 La1 La8 59.28(4) 14_456 5_455 ?
Mg1 La1 La2 116.39(16) . 3 ?
Mg1 La1 La2 56.18(15) 3 3 ?
La8 La1 La2 149.52(2) 7 3 ?
La8 La1 La2 149.52(2) 16 3 ?
La8 La1 La2 109.28(2) 14_456 3 ?
La8 La1 La2 109.28(2) 5_455 3 ?
Mg1 La1 La2 56.18(15) . . ?
Mg1 La1 La2 116.39(16) 3 . ?
La8 La1 La2 109.28(2) 7 . ?
La8 La1 La2 109.28(2) 16 . ?
La8 La1 La2 149.52(2) 14_456 . ?
La8 La1 La2 149.52(2) 5_455 . ?
La2 La1 La2 60.21(5) 3 . ?
Mg1 La1 La4 118.34(6) . 12 ?
Mg1 La1 La4 59.30(4) 3 12 ?
La8 La1 La4 149.29(5) 7 12 ?
La8 La1 La4 92.53(2) 16 12 ?
La8 La1 La4 109.67(3) 14_456 12 ?
La8 La1 La4 61.38(2) 5_455 12 ?
La2 La1 La4 60.88(2) 3 12 ?
La2 La1 La4 90.49(4) . 12 ?
Mg1 La1 La4 59.30(4) . . ?
Mg1 La1 La4 118.34(6) 3 . ?
La8 La1 La4 109.67(3) 7 . ?
La8 La1 La4 61.38(2) 16 . ?
La8 La1 La4 149.29(5) 14_456 . ?
La8 La1 La4 92.53(2) 5_455 . ?
La2 La1 La4 90.49(4) 3 . ?
La2 La1 La4 60.88(2) . . ?
La4 La1 La4 59.16(3) 12 . ?
Mg1 La1 La4 59.30(4) . 10_556 ?
Mg1 La1 La4 118.34(6) 3 10_556 ?
La8 La1 La4 61.38(2) 7 10_556 ?
La8 La1 La4 109.67(3) 16 10_556 ?
La8 La1 La4 92.53(2) 14_456 10_556 ?
La8 La1 La4 149.29(5) 5_455 10_556 ?
La2 La1 La4 90.49(4) 3 10_556 ?
La2 La1 La4 60.88(2) . 10_556 ?
La4 La1 La4 147.92(6) 12 10_556 ?
La4 La1 La4 111.10(4) . 10_556 ?
Mg1 La1 La4 118.34(6) . 3 ?
Mg1 La1 La4 59.30(4) 3 3 ?
La8 La1 La4 92.53(2) 7 3 ?
La8 La1 La4 149.29(5) 16 3 ?
La8 La1 La4 61.38(2) 14_456 3 ?
La8 La1 La4 109.67(3) 5_455 3 ?
La2 La1 La4 60.88(2) 3 3 ?
La2 La1 La4 90.49(4) . 3 ?
La4 La1 La4 111.10(4) 12 3 ?
La4 La1 La4 147.92(6) . 3 ?
La4 La1 La4 59.16(3) 10_556 3 ?
Mg1 La2 Mg3 172.5(2) . . ?
Mg1 La2 La8 124.94(12) . . ?
Mg3 La2 La8 61.16(12) . . ?
Mg1 La2 La8 124.94(12) . 10_556 ?
Mg3 La2 La8 61.16(12) . 10_556 ?
La8 La2 La8 59.21(3) . 10_556 ?
Mg1 La2 La5 61.19(13) . 14_546 ?
Mg3 La2 La5 124.90(12) . 14_546 ?
La8 La2 La5 92.70(4) . 14_546 ?
La8 La2 La5 63.80(3) 10_556 14_546 ?
Mg1 La2 La5 61.19(13) . 5_545 ?
Mg3 La2 La5 124.90(12) . 5_545 ?
La8 La2 La5 63.80(3) . 5_545 ?
La8 La2 La5 92.70(4) 10_556 5_545 ?
La5 La2 La5 59.28(4) 14_546 5_545 ?
Mg1 La2 La1 56.38(15) . . ?
Mg3 La2 La1 116.12(15) . . ?
La8 La2 La1 149.53(2) . . ?
La8 La2 La1 149.53(2) 10_556 . ?
La5 La2 La1 109.61(4) 14_546 . ?
La5 La2 La1 109.61(4) 5_545 . ?
Mg1 La2 La2 116.28(15) . 3 ?
Mg3 La2 La2 56.22(14) . 3 ?
La8 La2 La2 109.45(3) . 3 ?
La8 La2 La2 109.45(3) 10_556 3 ?
La5 La2 La2 149.53(2) 14_546 3 ?
La5 La2 La2 149.53(2) 5_545 3 ?
La1 La2 La2 59.90(3) . 3 ?
Mg1 La2 La4 59.37(5) . 10_556 ?
Mg3 La2 La4 118.24(6) . 10_556 ?
La8 La2 La4 149.27(4) . 10_556 ?
La8 La2 La4 92.56(2) 10_556 10_556 ?
La5 La2 La4 61.57(3) 14_546 10_556 ?
La5 La2 La4 109.86(4) 5_545 10_556 ?
La1 La2 La4 60.91(2) . 10_556 ?
La2 La2 La4 90.33(3) 3 10_556 ?
Mg1 La2 La4 59.37(5) . . ?
Mg3 La2 La4 118.24(6) . . ?
La8 La2 La4 92.56(2) . . ?
La8 La2 La4 149.27(4) 10_556 . ?
La5 La2 La4 109.86(4) 14_546 . ?
La5 La2 La4 61.57(3) 5_545 . ?
La1 La2 La4 60.91(2) . . ?
La2 La2 La4 90.33(3) 3 . ?
La4 La2 La4 111.15(4) 10_556 . ?
Mg1 La2 La3 118.64(6) . . ?
Mg3 La2 La3 58.99(5) . . ?
La8 La2 La3 61.31(2) . . ?
La8 La2 La3 109.41(4) 10_556 . ?
La5 La2 La3 149.26(4) 14_546 . ?
La5 La2 La3 92.65(2) 5_545 . ?
La1 La2 La3 90.57(3) . . ?
La2 La2 La3 60.84(2) 3 . ?
La4 La2 La3 147.92(4) 10_556 . ?
La4 La2 La3 59.38(3) . . ?
Mg1 La2 La3 118.64(6) . 10_556 ?
Mg3 La2 La3 58.99(5) . 10_556 ?
La8 La2 La3 109.41(4) . 10_556 ?
La8 La2 La3 61.31(2) 10_556 10_556 ?
La5 La2 La3 92.65(2) 14_546 10_556 ?
La5 La2 La3 149.26(4) 5_545 10_556 ?
La1 La2 La3 90.57(3) . 10_556 ?
La2 La2 La3 60.84(2) 3 10_556 ?
La4 La2 La3 59.38(3) 10_556 10_556 ?
La4 La2 La3 147.92(4) . 10_556 ?
La3 La2 La3 110.63(4) . 10_556 ?
Ni3 La3 Ni3 155.23(10) 12 . ?
Ni3 La3 Ni1 88.79(5) 12 . ?
Ni3 La3 Ni1 88.79(5) . . ?
Ni3 La3 Mg3 99.58(6) 12 . ?
Ni3 La3 Mg3 99.58(6) . . ?
Ni1 La3 Mg3 134.8(2) . . ?
Ni3 La3 Mg2 102.12(5) 12 2_554 ?
Ni3 La3 Mg2 102.12(5) . 2_554 ?
Ni1 La3 Mg2 83.80(18) . 2_554 ?
Mg3 La3 Mg2 51.0(3) . 2_554 ?
Ni3 La3 La9 64.79(5) 12 5_445 ?
Ni3 La3 La9 126.94(6) . 5_445 ?
Ni1 La3 La9 45.36(4) . 5_445 ?
Mg3 La3 La9 98.92(18) . 5_445 ?
Mg2 La3 La9 56.46(13) 2_554 5_445 ?
Ni3 La3 La9 126.94(6) 12 16_545 ?
Ni3 La3 La9 64.79(5) . 16_545 ?
Ni1 La3 La9 45.36(4) . 16_545 ?
Mg3 La3 La9 98.92(18) . 16_545 ?
Mg2 La3 La9 56.46(13) 2_554 16_545 ?
La9 La3 La9 63.43(4) 5_445 16_545 ?
Ni3 La3 La7 51.00(5) 12 12 ?
Ni3 La3 La7 112.38(6) . 12 ?
Ni1 La3 La7 46.84(4) . 12 ?
Mg3 La3 La7 147.89(5) . 12 ?
Mg2 La3 La7 115.95(14) 2_554 12 ?
La9 La3 La7 59.61(3) 5_445 12 ?
La9 La3 La7 92.17(3) 16_545 12 ?
Ni3 La3 La7 112.38(6) 12 . ?
Ni3 La3 La7 51.00(5) . . ?
Ni1 La3 La7 46.84(4) . . ?
Mg3 La3 La7 147.89(5) . . ?
Mg2 La3 La7 115.95(14) 2_554 . ?
La9 La3 La7 92.17(3) 5_445 . ?
La9 La3 La7 59.61(3) 16_545 . ?
La7 La3 La7 62.28(4) 12 . ?
Ni3 La3 La4 108.37(6) 12 . ?
Ni3 La3 La4 48.87(5) . . ?
Ni1 La3 La4 104.92(5) . . ?
Mg3 La3 La4 113.96(18) . . ?
Mg2 La3 La4 148.32(6) 2_554 . ?
La9 La3 La4 147.11(4) 5_445 . ?
La9 La3 La4 108.43(3) 16_545 . ?
La7 La3 La4 90.43(3) 12 . ?
La7 La3 La4 59.50(3) . . ?
Ni3 La3 La4 48.87(5) 12 12 ?
Ni3 La3 La4 108.37(6) . 12 ?
Ni1 La3 La4 104.92(5) . 12 ?
Mg3 La3 La4 113.96(18) . 12 ?
Mg2 La3 La4 148.32(6) 2_554 12 ?
La9 La3 La4 108.43(3) 5_445 12 ?
La9 La3 La4 147.11(4) 16_545 12 ?
La7 La3 La4 59.50(3) 12 12 ?
La7 La3 La4 90.43(3) . 12 ?
La4 La3 La4 59.74(4) . 12 ?
Ni3 La3 La8 48.27(4) 12 12 ?
Ni3 La3 La8 155.72(6) . 12 ?
Ni1 La3 La8 101.27(4) . 12 ?
Mg3 La3 La8 57.81(7) . 12 ?
Mg2 La3 La8 57.83(6) 2_554 12 ?
La9 La3 La8 56.36(2) 5_445 12 ?
La9 La3 La8 107.15(4) 16_545 12 ?
La7 La3 La8 90.15(2) 12 12 ?
La7 La3 La8 146.89(4) . 12 ?
La4 La3 La8 144.37(4) . 12 ?
La4 La3 La8 90.50(2) 12 12 ?
Ni2 La4 Ni3 155.54(7) . . ?
Ni2 La4 Mg1 100.06(14) . . ?
Ni3 La4 Mg1 99.33(14) . . ?
Ni2 La4 Mg2 102.25(12) . 6_554 ?
Ni3 La4 Mg2 101.53(12) . 6_554 ?
Mg1 La4 Mg2 50.7(2) . 6_554 ?
Ni2 La4 La9 64.56(5) . . ?
Ni3 La4 La9 126.43(5) . . ?
Mg1 La4 La9 98.92(14) . . ?
Mg2 La4 La9 56.65(15) 6_554 . ?
Ni2 La4 La6 126.27(6) . 6_554 ?
Ni3 La4 La6 64.56(5) . 6_554 ?
Mg1 La4 La6 98.90(14) . 6_554 ?
Mg2 La4 La6 56.50(15) 6_554 6_554 ?
La9 La4 La6 63.07(3) . 6_554 ?
Ni2 La4 La7 112.06(7) . . ?
Ni3 La4 La7 51.12(5) . . ?
Mg1 La4 La7 147.65(13) . . ?
Mg2 La4 La7 115.61(15) 6_554 . ?
La9 La4 La7 91.74(3) . . ?
La6 La4 La7 59.21(3) 6_554 . ?
Ni2 La4 La4 49.00(4) . 12 ?
Ni3 La4 La4 108.86(5) . 12 ?
Mg1 La4 La4 114.09(14) . 12 ?
Mg2 La4 La4 148.38(12) 6_554 12 ?
La9 La4 La4 108.52(2) . 12 ?
La6 La4 La4 146.99(2) 6_554 12 ?
La7 La4 La4 90.79(2) . 12 ?
Ni2 La4 La3 108.83(5) . . ?
Ni3 La4 La3 48.97(5) . . ?
Mg1 La4 La3 113.94(14) . . ?
Mg2 La4 La3 147.80(12) 6_554 . ?
La9 La4 La3 147.11(3) . . ?
La6 La4 La3 108.22(3) 6_554 . ?
La7 La4 La3 59.72(3) . . ?
La4 La4 La3 60.131(18) 12 . ?
Ni2 La4 La12 52.17(7) . . ?
Ni3 La4 La12 110.97(5) . . ?
Mg1 La4 La12 149.45(13) . . ?
Mg2 La4 La12 116.44(15) 6_554 . ?
La9 La4 La12 60.03(3) . . ?
La6 La4 La12 90.85(3) 6_554 . ?
La7 La4 La12 60.68(3) . . ?
La4 La4 La12 60.217(17) 12 . ?
La3 La4 La12 89.85(3) . . ?
Ni2 La4 La8 48.74(5) . 16 ?
Ni3 La4 La8 155.10(5) . 16 ?
Mg1 La4 La8 57.56(13) . 16 ?
Mg2 La4 La8 57.72(12) 6_554 16 ?
La9 La4 La8 56.64(2) . 16 ?
La6 La4 La8 106.98(3) 6_554 16 ?
La7 La4 La8 146.90(3) . 16 ?
La4 La4 La8 90.665(19) 12 16 ?
La3 La4 La8 144.72(3) . 16 ?
La12 La4 La8 91.92(3) . 16 ?
Ni2 La4 La2 119.79(7) . . ?
Ni3 La4 La2 62.41(5) . . ?
Mg1 La4 La2 53.66(14) . . ?
Mg2 La4 La2 96.91(16) 6_554 . ?
La9 La4 La2 152.16(4) . . ?
La6 La4 La2 111.96(4) 6_554 . ?
La7 La4 La2 109.38(3) . . ?
La4 La4 La2 89.67(3) 12 . ?
La3 La4 La2 60.39(3) . . ?
La12 La4 La2 146.44(4) . . ?
La8 La4 La2 103.70(3) 16 . ?
Ni3 La5 Ni3 99.57(9) 5_455 16 ?
Ni3 La5 Ni5 94.90(6) 5_455 . ?
Ni3 La5 Ni5 94.90(6) 16 . ?
Ni3 La5 La6 66.94(5) 5_455 2_564 ?
Ni3 La5 La6 66.94(5) 16 2_564 ?
Ni5 La5 La6 150.24(7) . 2_564 ?
Ni3 La5 Mg1 151.49(16) 5_455 7 ?
Ni3 La5 Mg1 99.57(15) 16 7 ?
Ni5 La5 Mg1 104.30(11) . 7 ?
La6 La5 Mg1 101.95(8) 2_564 7 ?
Ni3 La5 Mg1 99.57(15) 5_455 5_455 ?
Ni3 La5 Mg1 151.49(17) 16 5_455 ?
Ni5 La5 Mg1 104.30(10) . 5_455 ?
La6 La5 Mg1 101.95(8) 2_564 5_455 ?
Mg1 La5 Mg1 55.6(3) 7 5_455 ?
Ni3 La5 Mg2 103.46(12) 5_455 2_564 ?
Ni3 La5 Mg2 103.46(12) 16 2_564 ?
Ni5 La5 Mg2 151.27(19) . 2_564 ?
La6 La5 Mg2 58.49(17) 2_564 2_564 ?
Mg1 La5 Mg2 51.33(18) 7 2_564 ?
Mg1 La5 Mg2 51.33(18) 5_455 2_564 ?
Ni3 La5 La5 123.48(5) 5_455 10_556 ?
Ni3 La5 La5 123.48(5) 16 10_556 ?
Ni5 La5 La5 51.08(6) . 10_556 ?
La6 La5 La5 158.67(3) 2_564 10_556 ?
Mg1 La5 La5 59.63(7) 7 10_556 ?
Mg1 La5 La5 59.63(7) 5_455 10_556 ?
Mg2 La5 La5 100.18(17) 2_564 10_556 ?
Ni3 La5 La2 153.31(6) 5_455 7 ?
Ni3 La5 La2 64.98(5) 16 7 ?
Ni5 La5 La2 66.57(3) . 7 ?
La6 La5 La2 120.09(2) 2_564 7 ?
Mg1 La5 La2 55.18(16) 7 7 ?
Mg1 La5 La2 103.49(13) 5_455 7 ?
Mg2 La5 La2 101.39(9) 2_564 7 ?
La5 La5 La2 60.36(2) 10_556 7 ?
Ni3 La5 La2 64.98(5) 5_455 5_455 ?
Ni3 La5 La2 153.31(6) 16 5_455 ?
Ni5 La5 La2 66.57(3) . 5_455 ?
La6 La5 La2 120.09(2) 2_564 5_455 ?
Mg1 La5 La2 103.49(13) 7 5_455 ?
Mg1 La5 La2 55.18(16) 5_455 5_455 ?
Mg2 La5 La2 101.39(9) 2_564 5_455 ?
La5 La5 La2 60.36(2) 10_556 5_455 ?
La2 La5 La2 119.07(4) 7 5_455 ?
Ni3 La5 La14 49.96(5) 5_455 . ?
Ni3 La5 La14 49.96(5) 16 . ?
Ni5 La5 La14 92.75(7) . . ?
La6 La5 La14 57.50(4) 2_564 . ?
Mg1 La5 La14 146.77(11) 7 . ?
Mg1 La5 La14 146.77(11) 5_455 . ?
Mg2 La5 La14 115.99(18) 2_564 . ?
La5 La5 La14 143.83(3) 10_556 . ?
La2 La5 La14 109.46(3) 7 . ?
La2 La5 La14 109.46(3) 5_455 . ?
Ni3 La5 La4 125.66(6) 5_455 16 ?
Ni3 La5 La4 48.40(4) 16 16 ?
Ni5 La5 La4 125.26(2) . 16 ?
La6 La5 La4 60.37(2) 2_564 16 ?
Mg1 La5 La4 57.65(10) 7 16 ?
Mg1 La5 La4 103.10(16) 5_455 16 ?
Mg2 La5 La4 59.15(6) 2_564 16 ?
La5 La5 La4 110.61(2) 10_556 16 ?
La2 La5 La4 61.42(2) 7 16 ?
La2 La5 La4 158.27(5) 5_455 16 ?
La14 La5 La4 89.20(3) . 16 ?
Ni4 La6 Ni4 102.18(10) 15_456 6 ?
Ni4 La6 Mg2 100.38(11) 15_456 . ?
Ni4 La6 Mg2 100.38(11) 6 . ?
Ni4 La6 La14 112.68(5) 15_456 2_565 ?
Ni4 La6 La14 112.68(5) 6 2_565 ?
Mg2 La6 La14 125.45(16) . 2_565 ?
Ni4 La6 La5 127.87(5) 15_456 2_565 ?
Ni4 La6 La5 127.87(5) 6 2_565 ?
Mg2 La6 La5 61.13(15) . 2_565 ?
La14 La6 La5 64.32(4) 2_565 2_565 ?
Ni4 La6 La15 70.24(5) 15_456 . ?
Ni4 La6 La15 70.24(5) 6 . ?
Mg2 La6 La15 164.10(16) . . ?
La14 La6 La15 70.45(4) 2_565 . ?
La5 La6 La15 134.77(5) 2_565 . ?
Ni4 La6 La13 51.20(5) 15_456 . ?
Ni4 La6 La13 51.20(5) 6 . ?
Mg2 La6 La13 102.80(15) . . ?
La14 La6 La13 131.75(5) 2_565 . ?
La5 La6 La13 163.93(5) 2_565 . ?
La15 La6 La13 61.30(4) . . ?
Ni4 La6 La7 131.73(6) 15_456 6 ?
Ni4 La6 La7 50.89(5) 6 6 ?
Mg2 La6 La7 121.43(4) . 6 ?
La14 La6 La7 63.05(3) 2_565 6 ?
La5 La6 La7 95.15(3) 2_565 6 ?
La15 La6 La7 63.21(3) . 6 ?
La13 La6 La7 93.72(3) . 6 ?
Ni4 La6 La7 50.89(5) 15_456 15_456 ?
Ni4 La6 La7 131.73(6) 6 15_456 ?
Mg2 La6 La7 121.43(4) . 15_456 ?
La14 La6 La7 63.05(3) 2_565 15_456 ?
La5 La6 La7 95.15(3) 2_565 15_456 ?
La15 La6 La7 63.21(2) . 15_456 ?
La13 La6 La7 93.72(3) . 15_456 ?
La7 La6 La7 112.82(5) 6 15_456 ?
Ni4 La6 La4 152.66(6) 15_456 6 ?
Ni4 La6 La4 65.36(5) 6 6 ?
Mg2 La6 La4 60.93(5) . 6 ?
La14 La6 La4 94.66(3) 2_565 6 ?
La5 La6 La4 63.24(2) 2_565 6 ?
La15 La6 La4 122.33(2) . 6 ?
La13 La6 La4 110.35(3) . 6 ?
La7 La6 La4 60.61(2) 6 6 ?
La7 La6 La4 155.01(4) 15_456 6 ?
Ni4 La6 La4 65.36(5) 15_456 15_456 ?
Ni4 La6 La4 152.66(6) 6 15_456 ?
Mg2 La6 La4 60.93(5) . 15_456 ?
La14 La6 La4 94.66(3) 2_565 15_456 ?
La5 La6 La4 63.24(2) 2_565 15_456 ?
La15 La6 La4 122.33(2) . 15_456 ?
La13 La6 La4 110.35(3) . 15_456 ?
La7 La6 La4 155.01(4) 6 15_456 ?
La7 La6 La4 60.61(2) 15_456 15_456 ?
La4 La6 La4 113.99(4) 6 15_456 ?
Ni4 La6 La9 46.42(5) 15_456 15_456 ?
Ni4 La6 La9 95.50(6) 6 15_456 ?
Mg2 La6 La9 56.17(12) . 15_456 ?
La14 La6 La9 149.372(18) 2_565 15_456 ?
La5 La6 La9 108.01(4) 2_565 15_456 ?
La15 La6 La9 110.77(4) . 15_456 ?
La13 La6 La9 58.65(3) . 15_456 ?
La7 La6 La9 146.37(4) 6 15_456 ?
La7 La6 La9 89.55(2) 15_456 15_456 ?
La4 La6 La9 108.37(4) 6 15_456 ?
La4 La6 La9 57.92(2) 15_456 15_456 ?
Ni4 La7 Ni1 150.80(7) . . ?
Ni4 La7 Ni3 102.33(6) . . ?
Ni1 La7 Ni3 101.10(8) . . ?
Ni4 La7 La6 48.98(5) . 6_554 ?
Ni1 La7 La6 160.19(6) . 6_554 ?
Ni3 La7 La6 64.47(5) . 6_554 ?
Ni4 La7 La9 160.75(5) . 16_545 ?
Ni1 La7 La9 48.36(5) . 16_545 ?
Ni3 La7 La9 64.29(5) . 16_545 ?
La6 La7 La9 111.83(3) 6_554 16_545 ?
Ni4 La7 La11 107.96(5) . . ?
Ni1 La7 La11 48.54(7) . . ?
Ni3 La7 La11 149.28(5) . . ?
La6 La7 La11 142.88(4) 6_554 . ?
La9 La7 La11 87.35(3) 16_545 . ?
Ni4 La7 La4 64.52(5) . . ?
Ni1 La7 La4 121.87(7) . . ?
Ni3 La7 La4 49.25(5) . . ?
La6 La7 La4 60.19(3) 6_554 . ?
La9 La7 La4 109.60(3) 16_545 . ?
La11 La7 La4 144.38(3) . . ?
Ni4 La7 La3 123.21(5) . . ?
Ni1 La7 La3 63.12(7) . . ?
Ni3 La7 La3 49.23(4) . . ?
La6 La7 La3 109.87(3) 6_554 . ?
La9 La7 La3 59.78(3) 16_545 . ?
La11 La7 La3 107.25(3) . . ?
La4 La7 La3 60.78(3) . . ?
Ni4 La7 La14 104.48(5) . 5_545 ?
Ni1 La7 La14 103.91(5) . 5_545 ?
Ni3 La7 La14 49.71(5) . 5_545 ?
La6 La7 La14 56.59(3) 6_554 5_545 ?
La9 La7 La14 56.46(3) 16_545 5_545 ?
La11 La7 La14 124.29(4) . 5_545 ?
La4 La7 La14 90.54(3) . 5_545 ?
La3 La7 La14 90.35(3) . 5_545 ?
Ni4 La7 La15 65.95(5) . 6_554 ?
Ni1 La7 La15 121.51(6) . 6_554 ?
Ni3 La7 La15 108.85(5) . 6_554 ?
La6 La7 La15 56.89(3) 6_554 6_554 ?
La9 La7 La15 103.96(3) 16_545 6_554 ?
La11 La7 La15 88.44(3) . 6_554 ?
La4 La7 La15 115.78(4) . 6_554 ?
La3 La7 La15 155.79(4) . 6_554 ?
La14 La7 La15 65.46(3) 5_545 6_554 ?
Ni4 La7 La12 48.64(5) . . ?
Ni1 La7 La12 106.82(5) . . ?
Ni3 La7 La12 108.87(5) . . ?
La6 La7 La12 91.26(3) 6_554 . ?
La9 La7 La12 146.54(3) 16_545 . ?
La11 La7 La12 87.95(3) . . ?
La4 La7 La12 60.41(3) . . ?
La3 La7 La12 90.30(3) . . ?
La14 La7 La12 145.76(4) 5_545 . ?
La15 La7 La12 109.01(3) 6_554 . ?
Ni4 La7 La10 47.78(5) . . ?
Ni1 La7 La10 109.08(7) . . ?
Ni3 La7 La10 149.54(5) . . ?
La6 La7 La10 87.00(3) 6_554 . ?
La9 La7 La10 142.15(3) 16_545 . ?
La11 La7 La10 61.17(3) . . ?
La4 La7 La10 108.25(3) . . ?
La3 La7 La10 145.70(3) . . ?
La14 La7 La10 123.35(3) 5_545 . ?
La15 La7 La10 58.16(3) 6_554 . ?
La12 La7 La10 58.76(3) . . ?
Ni5 La8 Ni3 95.23(9) 5_545 . ?
Ni5 La8 Ni2 95.19(6) 5_545 5_545 ?
Ni3 La8 Ni2 98.97(8) . 5_545 ?
Ni5 La8 La9 150.66(4) 5_545 16_545 ?
Ni3 La8 La9 67.30(5) . 16_545 ?
Ni2 La8 La9 66.26(5) 5_545 16_545 ?
Ni5 La8 Mg1 104.14(11) 5_545 7_545 ?
Ni3 La8 Mg1 151.37(17) . 7_545 ?
Ni2 La8 Mg1 100.04(15) 5_545 7_545 ?
La9 La8 Mg1 101.49(8) 16_545 7_545 ?
Ni5 La8 Mg3 104.40(10) 5_545 . ?
Ni3 La8 Mg3 99.6(2) . . ?
Ni2 La8 Mg3 151.5(2) 5_545 . ?
La9 La8 Mg3 101.77(5) 16_545 . ?
Mg1 La8 Mg3 55.4(3) 7_545 . ?
Ni5 La8 La8 50.98(3) 5_545 10_556 ?
Ni3 La8 La8 123.60(5) . 10_556 ?
Ni2 La8 La8 124.09(6) 5_545 10_556 ?
La9 La8 La8 158.36(2) 16_545 10_556 ?
Mg1 La8 La8 59.61(7) 7_545 10_556 ?
Mg3 La8 La8 59.691(15) . 10_556 ?
Ni5 La8 Mg2 151.15(17) 5_545 2_554 ?
Ni3 La8 Mg2 103.43(15) . 2_554 ?
Ni2 La8 Mg2 103.27(14) 5_545 2_554 ?
La9 La8 Mg2 58.18(17) 16_545 2_554 ?
Mg1 La8 Mg2 51.24(19) 7_545 2_554 ?
Mg3 La8 Mg2 51.2(2) . 2_554 ?
La8 La8 Mg2 100.18(17) 10_556 2_554 ?
Ni5 La8 La1 66.21(9) 5_545 5_545 ?
Ni3 La8 La1 153.18(5) . 5_545 ?
Ni2 La8 La1 65.55(6) 5_545 5_545 ?
La9 La8 La1 119.76(3) 16_545 5_545 ?
Mg1 La8 La1 55.43(16) 7_545 5_545 ?
Mg3 La8 La1 103.58(17) . 5_545 ?
La8 La8 La1 60.361(18) 10_556 5_545 ?
Mg2 La8 La1 101.51(13) 2_554 5_545 ?
Ni5 La8 La2 66.69(7) 5_545 . ?
Ni3 La8 La2 65.04(5) . . ?
Ni2 La8 La2 153.16(6) 5_545 . ?
La9 La8 La2 120.42(3) 16_545 . ?
Mg1 La8 La2 103.47(12) 7_545 . ?
Mg3 La8 La2 55.4(2) . . ?
La8 La8 La2 60.397(17) 10_556 . ?
Mg2 La8 La2 101.48(13) 2_554 . ?
La1 La8 La2 119.05(3) 5_545 . ?
Ni5 La8 La14 93.00(4) 5_545 5_545 ?
Ni3 La8 La14 50.02(5) . 5_545 ?
Ni2 La8 La14 49.33(7) 5_545 5_545 ?
La9 La8 La14 57.67(2) 16_545 5_545 ?
Mg1 La8 La14 146.66(11) 7_545 5_545 ?
Mg3 La8 La14 146.81(14) . 5_545 ?
La8 La8 La14 143.97(2) 10_556 5_545 ?
Mg2 La8 La14 115.85(17) 2_554 5_545 ?
La1 La8 La14 109.30(3) 5_545 5_545 ?
La2 La8 La14 109.58(3) . 5_545 ?
Ni5 La8 La4 125.12(8) 5_545 16_545 ?
Ni3 La8 La4 125.42(5) . 16_545 ?
Ni2 La8 La4 48.43(5) 5_545 16_545 ?
La9 La8 La4 59.81(2) 16_545 16_545 ?
Mg1 La8 La4 57.82(10) 7_545 16_545 ?
Mg3 La8 La4 103.1(2) . 16_545 ?
La8 La8 La4 110.725(18) 10_556 16_545 ?
Mg2 La8 La4 59.12(12) 2_554 16_545 ?
La1 La8 La4 61.61(3) 5_545 16_545 ?
La2 La8 La4 158.40(4) . 16_545 ?
La14 La8 La4 88.90(3) 5_545 16_545 ?
Ni1 La9 Ni4 102.32(8) 5 . ?
Ni1 La9 Mg2 99.24(11) 5 6_554 ?
Ni4 La9 Mg2 100.96(15) . 6_554 ?
Ni1 La9 La14 112.44(6) 5 . ?
Ni4 La9 La14 112.66(6) . . ?
Mg2 La9 La14 126.05(13) 6_554 . ?
Ni1 La9 La8 126.75(7) 5 16 ?
Ni4 La9 La8 128.92(6) . 16 ?
Mg2 La9 La8 61.71(13) 6_554 16 ?
La14 La9 La8 64.34(3) . 16 ?
Ni1 La9 La16 70.58(6) 5 16 ?
Ni4 La9 La16 68.46(5) . 16 ?
Mg2 La9 La16 162.33(13) 6_554 16 ?
La14 La9 La16 71.62(3) . 16 ?
La8 La9 La16 135.96(3) 16 16 ?
Ni1 La9 La4 152.76(6) 5 . ?
Ni4 La9 La4 66.13(5) . . ?
Mg2 La9 La4 61.48(10) 6_554 . ?
La14 La9 La4 94.77(3) . . ?
La8 La9 La4 63.55(3) 16 . ?
La16 La9 La4 122.00(3) 16 . ?
Ni1 La9 La13 51.52(7) 5 6_554 ?
Ni4 La9 La13 50.98(5) . 6_554 ?
Mg2 La9 La13 102.65(13) 6_554 6_554 ?
La14 La9 La13 131.30(4) . 6_554 ?
La8 La9 La13 164.35(4) 16 6_554 ?
La16 La9 La13 59.68(3) 16 6_554 ?
La4 La9 La13 110.88(3) . 6_554 ?
Ni1 La9 La7 50.71(6) 5 16 ?
Ni4 La9 La7 130.87(6) . 16 ?
Mg2 La9 La7 121.31(13) 6_554 16 ?
La14 La9 La7 62.78(3) . 16 ?
La8 La9 La7 94.87(3) 16 16 ?
La16 La9 La7 63.96(2) 16 16 ?
La4 La9 La7 154.92(3) . 16 ?
La13 La9 La7 93.21(3) 6_554 16 ?
Ni1 La9 La3 64.30(7) 5 5 ?
Ni4 La9 La3 152.66(6) . 5 ?
Mg2 La9 La3 60.84(13) 6_554 5 ?
La14 La9 La3 94.66(3) . 5 ?
La8 La9 La3 63.19(3) 16 5 ?
La16 La9 La3 122.73(3) 16 5 ?
La4 La9 La3 114.22(3) . 5 ?
La13 La9 La3 109.98(3) 6_554 5 ?
La7 La9 La3 60.60(3) 16 5 ?
Ni1 La9 La12 130.98(7) 5 . ?
Ni4 La9 La12 49.76(5) . . ?
Mg2 La9 La12 122.74(11) 6_554 . ?
La14 La9 La12 64.06(3) . . ?
La8 La9 La12 97.05(3) 16 . ?
La16 La9 La12 61.98(3) 16 . ?
La4 La9 La12 61.53(3) . . ?
La13 La9 La12 92.20(3) 6_554 . ?
La7 La9 La12 112.44(3) 16 . ?
La3 La9 La12 156.62(3) 5 . ?
Ni1 La9 La6 94.74(6) 5 6_554 ?
Ni4 La9 La6 46.71(5) . 6_554 ?
Mg2 La9 La6 56.48(15) 6_554 6_554 ?
La14 La9 La6 150.31(3) . 6_554 ?
La8 La9 La6 109.17(3) 16 6_554 ?
La16 La9 La6 108.80(3) 16 6_554 ?
La4 La9 La6 59.01(3) . 6_554 ?
La13 La9 La6 58.16(3) 6_554 6_554 ?
La7 La9 La6 145.46(3) 16 6_554 ?
La3 La9 La6 108.27(3) 5 6_554 ?
La12 La9 La6 89.41(3) . 6_554 ?
Ni6 La10 Ni4 110.00(9) . . ?
Ni6 La10 La16 53.36(7) . 16 ?
Ni4 La10 La16 68.43(5) . 16 ?
Ni6 La10 La10 123.22(8) . 13 ?
Ni4 La10 La10 126.53(6) . 13 ?
La16 La10 La10 151.00(4) 16 13 ?
Ni6 La10 La15 170.68(6) . 6_554 ?
Ni4 La10 La15 67.70(5) . 6_554 ?
La16 La10 La15 118.71(4) 16 6_554 ?
La10 La10 La15 60.57(3) 13 6_554 ?
Ni6 La10 La15 63.76(8) . 10_556 ?
Ni4 La10 La15 164.88(6) . 10_556 ?
La16 La10 La15 112.63(4) 16 10_556 ?
La10 La10 La15 60.16(3) 13 10_556 ?
La15 La10 La15 120.73(3) 6_554 10_556 ?
Ni6 La10 La13 111.65(7) . 6_554 ?
Ni4 La10 La13 50.48(5) . 6_554 ?
La16 La10 La13 59.68(3) 16 6_554 ?
La10 La10 La13 108.00(4) 13 6_554 ?
La15 La10 La13 59.63(3) 6_554 6_554 ?
La15 La10 La13 143.96(4) 10_556 6_554 ?
Ni6 La10 La12 69.54(7) . . ?
Ni4 La10 La12 49.54(5) . . ?
La16 La10 La12 62.15(3) 16 . ?
La10 La10 La12 146.83(5) 13 . ?
La15 La10 La12 112.31(4) 6_554 . ?
La15 La10 La12 116.61(3) 10_556 . ?
La13 La10 La12 91.70(3) 6_554 . ?
Ni6 La10 La16 51.28(6) . 13 ?
Ni4 La10 La16 129.47(5) . 13 ?
La16 La10 La16 64.28(3) 16 13 ?
La10 La10 La16 91.07(3) 13 13 ?
La15 La10 La16 122.54(3) 6_554 13 ?
La15 La10 La16 58.85(3) 10_556 13 ?
La13 La10 La16 89.60(3) 6_554 13 ?
La12 La10 La16 116.11(3) . 13 ?
Ni6 La10 La7 125.40(7) . . ?
Ni4 La10 La7 48.80(5) . . ?
La16 La10 La7 112.84(3) 16 . ?
La10 La10 La7 92.29(3) 13 . ?
La15 La10 La7 60.52(3) 6_554 . ?
La15 La10 La7 121.98(4) 10_556 . ?
La13 La10 La7 90.66(3) 6_554 . ?
La12 La10 La7 60.27(3) . . ?
La16 La10 La7 176.37(3) 13 . ?
Ni6 La10 La11 109.23(6) . 13 ?
Ni4 La10 La11 107.13(5) . 13 ?
La16 La10 La11 91.23(3) 16 13 ?
La10 La10 La11 61.59(3) 13 13 ?
La15 La10 La11 64.13(3) 6_554 13 ?
La15 La10 La11 87.99(3) 10_556 13 ?
La13 La10 La11 58.72(3) 6_554 13 ?
La12 La10 La11 148.53(4) . 13 ?
La16 La10 La11 58.41(3) 13 13 ?
La7 La10 La11 124.60(3) . 13 ?
Ni6 La10 La11 101.23(6) . . ?
Ni4 La10 La11 105.95(5) . . ?
La16 La10 La11 144.48(3) 16 . ?
La10 La10 La11 61.28(3) 13 . ?
La15 La10 La11 88.04(3) 6_554 . ?
La15 La10 La11 63.88(3) 10_556 . ?
La13 La10 La11 144.36(4) 6_554 . ?
La12 La10 La11 87.08(3) . . ?
La16 La10 La11 122.69(3) 13 . ?
La7 La10 La11 58.13(3) . . ?
La11 La10 La11 122.86(3) 13 . ?
Ni1 La11 Ni7 94.18(7) . 9 ?
Ni1 La11 Ni7 94.18(7) . . ?
Ni7 La11 Ni7 50.91(12) 9 . ?
Ni1 La11 La16 69.51(4) . 12 ?
Ni7 La11 La16 46.69(5) 9 12 ?
Ni7 La11 La16 92.83(6) . 12 ?
Ni1 La11 La16 69.51(4) . . ?
Ni7 La11 La16 92.83(6) 9 . ?
Ni7 La11 La16 46.69(5) . . ?
La16 La11 La16 117.59(5) 12 . ?
Ni1 La11 La13 138.87(8) . 10_556 ?
Ni7 La11 La13 49.69(3) 9 10_556 ?
Ni7 La11 La13 49.69(3) . 10_556 ?
La16 La11 La13 90.71(3) 12 10_556 ?
La16 La11 La13 90.71(3) . 10_556 ?
Ni1 La11 La7 50.33(5) . . ?
Ni7 La11 La7 141.37(5) 9 . ?
Ni7 La11 La7 109.57(5) . . ?
La16 La11 La7 115.96(4) 12 . ?
La16 La11 La7 63.24(2) . . ?
La13 La11 La7 148.725(18) 10_556 . ?
Ni1 La11 La7 50.33(5) . 12 ?
Ni7 La11 La7 109.57(5) 9 12 ?
Ni7 La11 La7 141.37(5) . 12 ?
La16 La11 La7 63.24(2) 12 12 ?
La16 La11 La7 115.96(4) . 12 ?
La13 La11 La7 148.725(18) 10_556 12 ?
La7 La11 La7 62.54(4) . 12 ?
Ni1 La11 La13 50.89(7) . 2_554 ?
Ni7 La11 La13 49.29(3) 9 2_554 ?
Ni7 La11 La13 49.29(3) . 2_554 ?
La16 La11 La13 58.86(2) 12 2_554 ?
La16 La11 La13 58.86(2) . 2_554 ?
La13 La11 La13 87.98(4) 10_556 2_554 ?
La7 La11 La13 92.19(3) . 2_554 ?
La7 La11 La13 92.19(3) 12 2_554 ?
Ni1 La11 La10 126.99(2) . 8_455 ?
Ni7 La11 La10 62.20(5) 9 8_455 ?
Ni7 La11 La10 102.47(6) . 8_455 ?
La16 La11 La10 59.82(2) 12 8_455 ?
La16 La11 La10 148.75(4) . 8_455 ?
La13 La11 La10 59.17(2) 10_556 8_455 ?
La7 La11 La10 147.93(4) . 8_455 ?
La7 La11 La10 91.34(2) 12 8_455 ?
La13 La11 La10 108.03(3) 2_554 8_455 ?
Ni1 La11 La10 126.99(2) . 13 ?
Ni7 La11 La10 102.47(6) 9 13 ?
Ni7 La11 La10 62.20(5) . 13 ?
La16 La11 La10 148.75(4) 12 13 ?
La16 La11 La10 59.82(2) . 13 ?
La13 La11 La10 59.17(2) 10_556 13 ?
La7 La11 La10 91.34(2) . 13 ?
La7 La11 La10 147.93(4) 12 13 ?
La13 La11 La10 108.03(3) 2_554 13 ?
La10 La11 La10 105.06(4) 8_455 13 ?
Ni1 La11 La10 110.38(6) . . ?
Ni7 La11 La10 154.39(5) 9 . ?
Ni7 La11 La10 117.64(6) . . ?
La16 La11 La10 149.10(4) 12 . ?
La16 La11 La10 89.25(2) . . ?
La13 La11 La10 104.80(4) 10_556 . ?
La7 La11 La10 60.70(3) . . ?
La7 La11 La10 92.26(3) 12 . ?
La13 La11 La10 146.13(2) 2_554 . ?
La10 La11 La10 105.41(3) 8_455 . ?
La10 La11 La10 57.14(3) 13 . ?
Ni4 La12 Ni4 154.44(10) 12 . ?
Ni4 La12 Ni2 100.14(5) 12 . ?
Ni4 La12 Ni2 100.14(5) . . ?
Ni4 La12 La9 157.50(6) 12 . ?
Ni4 La12 La9 48.06(5) . . ?
Ni2 La12 La9 62.39(3) . . ?
Ni4 La12 La9 48.06(5) 12 12 ?
Ni4 La12 La9 157.50(6) . 12 ?
Ni2 La12 La9 62.39(3) . 12 ?
La9 La12 La9 109.45(4) . 12 ?
Ni4 La12 La10 48.94(5) 12 12 ?
Ni4 La12 La10 111.33(6) . 12 ?
Ni2 La12 La10 148.409(18) . 12 ?
La9 La12 La10 144.39(4) . 12 ?
La9 La12 La10 87.63(2) 12 12 ?
Ni4 La12 La10 111.33(6) 12 . ?
Ni4 La12 La10 48.94(5) . . ?
Ni2 La12 La10 148.409(18) . . ?
La9 La12 La10 87.63(2) . . ?
La9 La12 La10 144.39(4) 12 . ?
La10 La12 La10 63.10(4) 12 . ?
Ni4 La12 La4 121.84(6) 12 . ?
Ni4 La12 La4 63.82(5) . . ?
Ni2 La12 La4 48.15(5) . . ?
La9 La12 La4 58.44(2) . . ?
La9 La12 La4 106.71(4) 12 . ?
La10 La12 La4 147.41(4) 12 . ?
La10 La12 La4 108.83(3) . . ?
Ni4 La12 La4 63.82(5) 12 12 ?
Ni4 La12 La4 121.84(6) . 12 ?
Ni2 La12 La4 48.15(5) . 12 ?
La9 La12 La4 106.71(4) . 12 ?
La9 La12 La4 58.44(2) 12 12 ?
La10 La12 La4 108.83(3) 12 12 ?
La10 La12 La4 147.41(4) . 12 ?
La4 La12 La4 59.57(3) . 12 ?
Ni4 La12 La7 49.09(5) 12 12 ?
Ni4 La12 La7 109.75(6) . 12 ?
Ni2 La12 La7 106.36(6) . 12 ?
La9 La12 La7 145.73(4) . 12 ?
La9 La12 La7 89.73(2) 12 12 ?
La10 La12 La7 60.98(3) 12 12 ?
La10 La12 La7 92.72(4) . 12 ?
La4 La12 La7 89.38(3) . 12 ?
La4 La12 La7 58.91(2) 12 12 ?
Ni4 La12 La7 109.75(6) 12 . ?
Ni4 La12 La7 49.09(5) . . ?
Ni2 La12 La7 106.36(6) . . ?
La9 La12 La7 89.73(2) . . ?
La9 La12 La7 145.73(4) 12 . ?
La10 La12 La7 92.72(4) 12 . ?
La10 La12 La7 60.98(3) . . ?
La4 La12 La7 58.91(2) . . ?
La4 La12 La7 89.38(3) 12 . ?
La7 La12 La7 61.20(4) 12 . ?
Ni4 La12 La16 121.60(6) 12 16 ?
Ni4 La12 La16 65.52(5) . 16 ?
Ni2 La12 La16 108.15(6) . 16 ?
La9 La12 La16 57.94(2) . 16 ?
La9 La12 La16 104.76(4) 12 16 ?
La10 La12 La16 88.01(3) 12 16 ?
La10 La12 La16 57.44(3) . 16 ?
La4 La12 La16 115.07(2) . 16 ?
La4 La12 La16 154.38(4) 12 16 ?
La7 La12 La16 145.46(4) 12 16 ?
La7 La12 La16 109.51(3) . 16 ?
Ni7 La13 Ni7 52.50(12) 2 10_556 ?
Ni7 La13 Ni4 154.93(8) 2 6 ?
Ni7 La13 Ni4 103.88(7) 10_556 6 ?
Ni7 La13 Ni4 103.88(7) 2 15_456 ?
Ni7 La13 Ni4 154.93(8) 10_556 15_456 ?
Ni4 La13 Ni4 97.67(9) 6 15_456 ?
Ni7 La13 Ni1 93.60(6) 2 2 ?
Ni7 La13 Ni1 93.60(6) 10_556 2 ?
Ni4 La13 Ni1 96.56(7) 6 2 ?
Ni4 La13 Ni1 96.56(7) 15_456 2 ?
Ni7 La13 La16 47.53(5) 2 2 ?
Ni7 La13 La16 95.23(7) 10_556 2 ?
Ni4 La13 La16 157.00(6) 6 2 ?
Ni4 La13 La16 67.42(5) 15_456 2 ?
Ni1 La13 La16 69.21(3) 2 2 ?
Ni7 La13 La16 95.23(6) 2 11_556 ?
Ni7 La13 La16 47.53(5) 10_556 11_556 ?
Ni4 La13 La16 67.42(5) 6 11_556 ?
Ni4 La13 La16 157.00(6) 15_456 11_556 ?
Ni1 La13 La16 69.21(3) 2 11_556 ?
La16 La13 La16 120.09(5) 2 11_556 ?
Ni7 La13 La6 151.89(6) 2 . ?
Ni7 La13 La6 151.89(6) 10_556 . ?
Ni4 La13 La6 48.93(5) 6 . ?
Ni4 La13 La6 48.93(5) 15_456 . ?
Ni1 La13 La6 96.42(7) 2 . ?
La16 La13 La6 112.87(3) 2 . ?
La16 La13 La6 112.87(3) 11_556 . ?
Ni7 La13 La15 109.44(4) 2 . ?
Ni7 La13 La15 109.44(4) 10_556 . ?
Ni4 La13 La15 67.36(5) 6 . ?
Ni4 La13 La15 67.36(5) 15_456 . ?
Ni1 La13 La15 154.21(8) 2 . ?
La16 La13 La15 118.19(2) 2 . ?
La16 La13 La15 118.19(2) 11_556 . ?
La6 La13 La15 57.79(4) . . ?
Ni7 La13 La9 138.41(5) 2 6 ?
Ni7 La13 La9 106.35(5) 10_556 6 ?
Ni4 La13 La9 48.42(5) 6 6 ?
Ni4 La13 La9 97.48(6) 15_456 6 ?
Ni1 La13 La9 48.30(5) 2 6 ?
La16 La13 La9 113.98(4) 2 6 ?
La16 La13 La9 59.52(2) 11_556 6 ?
La6 La13 La9 63.19(3) . 6 ?
La15 La13 La9 111.65(4) . 6 ?
Ni7 La13 La9 106.35(5) 2 15_456 ?
Ni7 La13 La9 138.41(5) 10_556 15_456 ?
Ni4 La13 La9 97.48(6) 6 15_456 ?
Ni4 La13 La9 48.42(5) 15_456 15_456 ?
Ni1 La13 La9 48.30(5) 2 15_456 ?
La16 La13 La9 59.52(2) 2 15_456 ?
La16 La13 La9 113.98(4) 11_556 15_456 ?
La6 La13 La9 63.19(3) . 15_456 ?
La15 La13 La9 111.65(4) . 15_456 ?
La9 La13 La9 63.64(4) 6 15_456 ?
Ni7 La13 La11 51.69(4) 2 10_556 ?
Ni7 La13 La11 51.69(3) 10_556 10_556 ?
Ni4 La13 La11 109.05(5) 6 10_556 ?
Ni4 La13 La11 109.05(5) 15_456 10_556 ?
Ni1 La13 La11 140.28(8) 2 10_556 ?
La16 La13 La11 92.78(3) 2 10_556 ?
La16 La13 La11 92.78(3) 11_556 10_556 ?
La6 La13 La11 123.30(5) . 10_556 ?
La15 La13 La11 65.51(4) . 10_556 ?
La9 La13 La11 148.157(18) 6 10_556 ?
La9 La13 La11 148.157(18) 15_456 10_556 ?
Ni2 La14 Ni3 97.30(7) . 16 ?
Ni2 La14 Ni3 97.30(7) . 5_455 ?
Ni3 La14 Ni3 96.88(9) 16 5_455 ?
Ni2 La14 La6 154.59(8) . 2_564 ?
Ni3 La14 La6 66.79(5) 16 2_564 ?
Ni3 La14 La6 66.79(5) 5_455 2_564 ?
Ni2 La14 La9 66.36(3) . 12 ?
Ni3 La14 La9 153.87(6) 16 12 ?
Ni3 La14 La9 66.91(4) 5_455 12 ?
La6 La14 La9 119.69(2) 2_564 12 ?
Ni2 La14 La9 66.36(3) . . ?
Ni3 La14 La9 66.91(4) 16 . ?
Ni3 La14 La9 153.87(6) 5_455 . ?
La6 La14 La9 119.69(2) 2_564 . ?
La9 La14 La9 119.08(5) 12 . ?
Ni2 La14 La8 49.09(5) . 16 ?
Ni3 La14 La8 48.57(5) 16 16 ?
Ni3 La14 La8 95.88(5) 5_455 16 ?
La6 La14 La8 110.64(4) 2_564 16 ?
La9 La14 La8 110.50(4) 12 16 ?
La9 La14 La8 57.99(2) . 16 ?
Ni2 La14 La8 49.09(5) . 5_455 ?
Ni3 La14 La8 95.88(5) 16 5_455 ?
Ni3 La14 La8 48.57(5) 5_455 5_455 ?
La6 La14 La8 110.64(4) 2_564 5_455 ?
La9 La14 La8 57.99(2) 12 5_455 ?
La9 La14 La8 110.50(4) . 5_455 ?
La8 La14 La8 61.40(3) 16 5_455 ?
Ni2 La14 La7 125.42(2) . 16 ?
Ni3 La14 La7 50.39(4) 16 16 ?
Ni3 La14 La7 125.30(6) 5_455 16 ?
La6 La14 La7 60.35(2) 2_564 16 ?
La9 La14 La7 155.73(4) 12 16 ?
La9 La14 La7 60.76(2) . 16 ?
La8 La14 La7 90.14(2) 16 16 ?
La8 La14 La7 146.27(4) 5_455 16 ?
Ni2 La14 La7 125.42(2) . 5_455 ?
Ni3 La14 La7 125.30(6) 16 5_455 ?
Ni3 La14 La7 50.39(4) 5_455 5_455 ?
La6 La14 La7 60.35(2) 2_564 5_455 ?
La9 La14 La7 60.76(2) 12 5_455 ?
La9 La14 La7 155.73(4) . 5_455 ?
La8 La14 La7 146.27(4) 16 5_455 ?
La8 La14 La7 90.14(2) 5_455 5_455 ?
La7 La14 La7 108.61(4) 16 5_455 ?
Ni2 La14 La5 96.41(7) . . ?
Ni3 La14 La5 48.61(5) 16 . ?
Ni3 La14 La5 48.61(5) 5_455 . ?
La6 La14 La5 58.18(4) 2_564 . ?
La9 La14 La5 110.66(3) 12 . ?
La9 La14 La5 110.66(3) . . ?
La8 La14 La5 61.28(3) 16 . ?
La8 La14 La5 61.28(3) 5_455 . ?
La7 La14 La5 90.12(3) 16 . ?
La7 La14 La5 90.12(3) 5_455 . ?
Ni2 La14 La12 51.13(7) . . ?
Ni3 La14 La12 125.92(5) 16 . ?
Ni3 La14 La12 125.92(5) 5_455 . ?
La6 La14 La12 154.28(5) 2_564 . ?
La9 La14 La12 60.46(2) 12 . ?
La9 La14 La12 60.46(2) . . ?
La8 La14 La12 91.31(3) 16 . ?
La8 La14 La12 91.31(3) 5_455 . ?
La7 La14 La12 108.14(3) 16 . ?
La7 La14 La12 108.14(3) 5_455 . ?
La5 La14 La12 147.54(5) . . ?
Ni6 La15 La6 155.94(7) 10_556 . ?
Ni6 La15 La16 48.56(5) 10_556 6 ?
La6 La15 La16 112.08(4) . 6 ?
Ni6 La15 La16 48.56(5) 10_556 15_456 ?
La6 La15 La16 112.08(4) . 15_456 ?
La16 La15 La16 59.74(4) 6 15_456 ?
Ni6 La15 La13 143.15(7) 10_556 . ?
La6 La15 La13 60.91(4) . . ?
La16 La15 La13 149.956(19) 6 . ?
La16 La15 La13 149.96(2) 15_456 . ?
Ni6 La15 La10 102.86(4) 10_556 15_456 ?
La6 La15 La10 90.63(3) . 15_456 ?
La16 La15 La10 148.30(4) 6 15_456 ?
La16 La15 La10 91.89(2) 15_456 15_456 ?
La13 La15 La10 60.43(3) . 15_456 ?
Ni6 La15 La10 102.86(4) 10_556 6 ?
La6 La15 La10 90.63(3) . 6 ?
La16 La15 La10 91.89(2) 6 6 ?
La16 La15 La10 148.30(4) 15_456 6 ?
La13 La15 La10 60.43(3) . 6 ?
La10 La15 La10 110.37(5) 15_456 6 ?
Ni6 La15 La10 44.06(4) 10_556 3 ?
La6 La15 La10 147.30(2) . 3 ?
La16 La15 La10 92.36(4) 6 3 ?
La16 La15 La10 61.12(3) 15_456 3 ?
La13 La15 La10 107.61(4) . 3 ?
La10 La15 La10 59.27(3) 15_456 3 ?
La10 La15 La10 110.67(4) 6 3 ?
Ni6 La15 La10 44.06(4) 10_556 10_556 ?
La6 La15 La10 147.30(2) . 10_556 ?
La16 La15 La10 61.12(3) 6 10_556 ?
La16 La15 La10 92.36(4) 15_456 10_556 ?
La13 La15 La10 107.61(4) . 10_556 ?
La10 La15 La10 110.67(4) 15_456 10_556 ?
La10 La15 La10 59.27(3) 6 10_556 ?
La10 La15 La10 63.51(4) 3 10_556 ?
Ni6 La15 La7 109.34(4) 10_556 6 ?
La6 La15 La7 59.90(3) . 6 ?
La16 La15 La7 62.83(2) 6 6 ?
La16 La15 La7 110.34(4) 15_456 6 ?
La13 La15 La7 91.60(3) . 6 ?
La10 La15 La7 147.77(5) 15_456 6 ?
La10 La15 La7 61.33(2) 6 6 ?
La10 La15 La7 152.23(4) 3 6 ?
La10 La15 La7 92.01(2) 10_556 6 ?
Ni6 La15 La7 109.34(4) 10_556 15_456 ?
La6 La15 La7 59.90(3) . 15_456 ?
La16 La15 La7 110.34(4) 6 15_456 ?
La16 La15 La7 62.83(2) 15_456 15_456 ?
La13 La15 La7 91.60(3) . 15_456 ?
La10 La15 La7 61.33(2) 15_456 15_456 ?
La10 La15 La7 147.77(5) 6 15_456 ?
La10 La15 La7 92.01(2) 3 15_456 ?
La10 La15 La7 152.23(4) 10_556 15_456 ?
La7 La15 La7 107.68(5) 6 15_456 ?
Ni6 La15 La11 85.75(6) 10_556 10_556 ?
La6 La15 La11 118.31(5) . 10_556 ?
La16 La15 La11 120.65(4) 6 10_556 ?
La16 La15 La11 120.65(4) 15_456 10_556 ?
La13 La15 La11 57.40(3) . 10_556 ?
La10 La15 La11 59.48(3) 15_456 10_556 ?
La10 La15 La11 59.48(3) 6 10_556 ?
La10 La15 La11 59.56(3) 3 10_556 ?
La10 La15 La11 59.56(3) 10_556 10_556 ?
La7 La15 La11 120.77(3) 6 10_556 ?
La7 La15 La11 120.77(3) 15_456 10_556 ?
Ni7 La16 Ni6 87.24(7) . 13 ?
Ni7 La16 Ni6 87.14(7) . 5_545 ?
Ni6 La16 Ni6 49.66(11) 13 5_545 ?
Ni7 La16 La10 67.07(3) . 16_545 ?
Ni6 La16 La10 92.70(7) 13 16_545 ?
Ni6 La16 La10 47.40(5) 5_545 16_545 ?
Ni7 La16 La9 111.20(5) . 16_545 ?
Ni6 La16 La9 161.04(5) 13 16_545 ?
Ni6 La16 La9 124.19(7) 5_545 16_545 ?
La10 La16 La9 90.67(3) 16_545 16_545 ?
Ni7 La16 La13 51.17(5) . 2_554 ?
Ni6 La16 La13 136.22(6) 13 2_554 ?
Ni6 La16 La13 107.62(5) 5_545 2_554 ?
La10 La16 La13 61.48(3) 16_545 2_554 ?
La9 La16 La13 60.80(3) 16_545 2_554 ?
Ni7 La16 La16 133.94(5) . 12_655 ?
Ni6 La16 La16 51.75(4) 13 12_655 ?
Ni6 La16 La16 51.83(4) 5_545 12_655 ?
La10 La16 La16 92.01(2) 16_545 12_655 ?
La9 La16 La16 109.50(2) 16_545 12_655 ?
La13 La16 La16 150.05(2) 2_554 12_655 ?
Ni7 La16 La15 123.72(4) . 6_554 ?
Ni6 La16 La15 62.71(7) 13 6_554 ?
Ni6 La16 La15 103.21(5) 5_545 6_554 ?
La10 La16 La15 150.29(3) 16_545 6_554 ?
La9 La16 La15 107.50(4) 16_545 6_554 ?
La13 La16 La15 148.07(4) 2_554 6_554 ?
La16 La16 La15 60.132(19) 12_655 6_554 ?
Ni7 La16 La11 52.26(5) . . ?
Ni6 La16 La11 107.16(5) 13 . ?
Ni6 La16 La11 136.76(6) 5_545 . ?
La10 La16 La11 113.73(3) 16_545 . ?
La9 La16 La11 88.43(3) 16_545 . ?
La13 La16 La11 61.03(3) 2_554 . ?
La16 La16 La11 148.80(2) 12_655 . ?
La15 La16 La11 90.62(3) 6_554 . ?
Ni7 La16 La10 64.91(3) . 13 ?
Ni6 La16 La10 45.81(5) 13 13 ?
Ni6 La16 La10 89.97(7) 5_545 13 ?
La10 La16 La10 115.57(3) 16_545 13 ?
La9 La16 La10 145.82(3) 16_545 13 ?
La13 La16 La10 111.36(3) 2_554 13 ?
La16 La16 La10 91.94(2) 12_655 13 ?
La15 La16 La10 60.03(3) 6_554 13 ?
La11 La16 La10 61.77(3) . 13 ?
Ni7 La16 La12 126.09(4) . 5_545 ?
Ni6 La16 La12 105.92(5) 13 5_545 ?
Ni6 La16 La12 66.55(7) 5_545 5_545 ?
La10 La16 La12 60.42(3) 16_545 5_545 ?
La9 La16 La12 60.09(2) 16_545 5_545 ?
La13 La16 La12 91.73(3) 2_554 5_545 ?
La16 La16 La12 61.241(17) 12_655 5_545 ?
La15 La16 La12 108.19(3) 6_554 5_545 ?
La11 La16 La12 146.67(3) . 5_545 ?
La10 La16 La12 151.55(3) 13 5_545 ?
Ni7 La16 La7 110.53(5) . . ?
Ni6 La16 La7 120.20(7) 13 . ?
Ni6 La16 La7 160.30(5) 5_545 . ?
La10 La16 La7 147.09(3) 16_545 . ?
La9 La16 La7 58.66(2) 16_545 . ?
La13 La16 La7 90.75(3) 2_554 . ?
La16 La16 La7 108.483(19) 12_655 . ?
La15 La16 La7 60.11(3) 6_554 . ?
La11 La16 La7 58.64(3) . . ?
La10 La16 La7 89.85(3) 13 . ?
La12 La16 La7 106.82(3) 5_545 . ?
La9 Ni1 La9 88.18(9) 16_545 5_445 ?
La9 Ni1 La11 131.43(7) 16_545 . ?
La9 Ni1 La11 131.43(7) 5_445 . ?
La9 Ni1 La7 80.92(5) 16_545 . ?
La9 Ni1 La7 140.31(12) 5_445 . ?
La11 Ni1 La7 81.13(7) . . ?
La9 Ni1 La7 140.31(12) 16_545 12 ?
La9 Ni1 La7 80.92(5) 5_445 12 ?
La11 Ni1 La7 81.13(7) . 12 ?
La7 Ni1 La7 83.57(9) . 12 ?
La9 Ni1 La13 80.17(7) 16_545 2_554 ?
La9 Ni1 La13 80.17(7) 5_445 2_554 ?
La11 Ni1 La13 80.85(9) . 2_554 ?
La7 Ni1 La13 134.09(6) . 2_554 ?
La7 Ni1 La13 134.09(6) 12 2_554 ?
La9 Ni1 La3 70.34(7) 16_545 . ?
La9 Ni1 La3 70.34(7) 5_445 . ?
La11 Ni1 La3 140.82(11) . . ?
La7 Ni1 La3 70.04(7) . . ?
La7 Ni1 La3 70.04(7) 12 . ?
La13 Ni1 La3 138.33(11) 2_554 . ?
La4 Ni2 La4 82.00(9) 12 . ?
La4 Ni2 La8 138.78(12) 12 16 ?
La4 Ni2 La8 82.83(5) . 16 ?
La4 Ni2 La8 82.83(5) 12 5_455 ?
La4 Ni2 La8 138.78(12) . 5_455 ?
La8 Ni2 La8 83.87(9) 16 5_455 ?
La4 Ni2 La14 134.16(7) 12 . ?
La4 Ni2 La14 134.16(7) . . ?
La8 Ni2 La14 81.58(7) 16 . ?
La8 Ni2 La14 81.58(7) 5_455 . ?
La4 Ni2 La12 79.69(7) 12 . ?
La4 Ni2 La12 79.69(7) . . ?
La8 Ni2 La12 134.26(6) 16 . ?
La8 Ni2 La12 134.26(6) 5_455 . ?
La14 Ni2 La12 81.10(9) . . ?
La8 Ni3 La5 84.43(6) . 5_545 ?
La8 Ni3 La4 139.86(8) . . ?
La5 Ni3 La4 83.39(6) 5_545 . ?
La8 Ni3 La3 83.07(6) . . ?
La5 Ni3 La3 139.98(9) 5_545 . ?
La4 Ni3 La3 82.16(6) . . ?
La8 Ni3 La14 81.41(6) . 5_545 ?
La5 Ni3 La14 81.44(6) 5_545 5_545 ?
La4 Ni3 La14 133.78(8) . 5_545 ?
La3 Ni3 La14 133.42(8) . 5_545 ?
La8 Ni3 La7 133.52(8) . . ?
La5 Ni3 La7 133.43(8) 5_545 . ?
La4 Ni3 La7 79.63(6) . . ?
La3 Ni3 La7 79.77(6) . . ?
La14 Ni3 La7 79.90(6) 5_545 . ?
La9 Ni4 La6 86.87(7) . 6_554 ?
La9 Ni4 La10 132.43(9) . . ?
La6 Ni4 La10 131.42(9) 6_554 . ?
La9 Ni4 La12 82.18(7) . . ?
La6 Ni4 La12 139.71(9) 6_554 . ?
La10 Ni4 La12 81.52(6) . . ?
La9 Ni4 La7 137.55(8) . . ?
La6 Ni4 La7 80.14(6) 6_554 . ?
La10 Ni4 La7 83.43(6) . . ?
La12 Ni4 La7 82.27(6) . . ?
La9 Ni4 La13 80.61(6) . 6_554 ?
La6 Ni4 La13 79.87(6) 6_554 6_554 ?
La10 Ni4 La13 80.45(6) . 6_554 ?
La12 Ni4 La13 135.33(9) . 6_554 ?
La7 Ni4 La13 135.08(9) . 6_554 ?
La8 Ni5 La8 134.68(17) 5_455 7 ?
La8 Ni5 La8 84.85(7) 5_455 16 ?
La8 Ni5 La8 78.05(7) 7 16 ?
La8 Ni5 La8 78.05(7) 5_455 14_456 ?
La8 Ni5 La8 84.85(7) 7 14_456 ?
La8 Ni5 La8 134.68(17) 16 14_456 ?
La8 Ni5 La5 134.05(8) 5_455 10_556 ?
La8 Ni5 La5 84.50(4) 7 10_556 ?
La8 Ni5 La5 134.05(8) 16 10_556 ?
La8 Ni5 La5 84.50(4) 14_456 10_556 ?
La8 Ni5 La5 84.50(4) 5_455 . ?
La8 Ni5 La5 134.05(8) 7 . ?
La8 Ni5 La5 84.50(4) 16 . ?
La8 Ni5 La5 134.05(8) 14_456 . ?
La5 Ni5 La5 77.83(12) 10_556 . ?
Ni6 Ni6 La10 133.76(5) 9_565 12 ?
Ni6 Ni6 La10 133.76(5) 9_565 . ?
La10 Ni6 La10 92.19(10) 12 . ?
Ni6 Ni6 La16 65.28(11) 9_565 8_455 ?
La10 Ni6 La16 82.90(5) 12 8_455 ?
La10 Ni6 La16 140.22(13) . 8_455 ?
Ni6 Ni6 La16 65.28(11) 9_565 13 ?
La10 Ni6 La16 140.22(13) 12 13 ?
La10 Ni6 La16 82.90(5) . 13 ?
La16 Ni6 La16 76.49(9) 8_455 13 ?
Ni6 Ni6 La16 65.06(11) 9_565 16 ?
La10 Ni6 La16 134.72(13) 12 16 ?
La10 Ni6 La16 79.23(5) . 16 ?
La16 Ni6 La16 130.34(11) 8_455 16 ?
La16 Ni6 La16 83.24(6) 13 16 ?
Ni6 Ni6 La16 65.06(11) 9_565 5_455 ?
La10 Ni6 La16 79.23(5) 12 5_455 ?
La10 Ni6 La16 134.72(13) . 5_455 ?
La16 Ni6 La16 83.24(6) 8_455 5_455 ?
La16 Ni6 La16 130.34(11) 13 5_455 ?
La16 Ni6 La16 76.33(9) 16 5_455 ?
Ni6 Ni6 La15 120.32(19) 9_565 10_556 ?
La10 Ni6 La15 72.18(7) 12 10_556 ?
La10 Ni6 La15 72.18(7) . 10_556 ?
La16 Ni6 La15 68.73(7) 8_455 10_556 ?
La16 Ni6 La15 68.73(7) 13 10_556 ?
La16 Ni6 La15 141.78(5) 16 10_556 ?
La16 Ni6 La15 141.78(5) 5_455 10_556 ?
Ni7 Ni7 La16 133.94(5) 9 4 ?
Ni7 Ni7 La16 133.94(5) 9 . ?
La16 Ni7 La16 92.11(11) 4 . ?
Ni7 Ni7 La13 63.75(6) 9 10_556 ?
La16 Ni7 La13 81.30(3) 4 10_556 ?
La16 Ni7 La13 139.92(5) . 10_556 ?
Ni7 Ni7 La13 63.75(6) 9 2_554 ?
La16 Ni7 La13 139.92(5) 4 2_554 ?
La16 Ni7 La13 81.30(3) . 2_554 ?
La13 Ni7 La13 127.50(12) 10_556 2_554 ?
Ni7 Ni7 La11 64.54(6) 9 9 ?
La16 Ni7 La11 81.04(3) 4 9 ?
La16 Ni7 La11 138.78(5) . 9 ?
La13 Ni7 La11 79.46(6) 10_556 9 ?
La13 Ni7 La11 78.62(6) 2_554 9 ?
Ni7 Ni7 La11 64.54(6) 9 . ?
La16 Ni7 La11 138.78(5) 4 . ?
La16 Ni7 La11 81.04(3) . . ?
La13 Ni7 La11 78.62(6) 10_556 . ?
La13 Ni7 La11 79.46(6) 2_554 . ?
La11 Ni7 La11 129.09(12) 9 . ?
Mg2 Mg1 Mg2 103.7(4) 13_556 6_554 ?
Mg2 Mg1 Mg3 57.8(2) 13_556 5 ?
Mg2 Mg1 Mg3 57.8(2) 6_554 5 ?
Mg2 Mg1 Mg1 57.54(18) 13_556 3_655 ?
Mg2 Mg1 Mg1 57.54(18) 6_554 3_655 ?
Mg3 Mg1 Mg1 59.9(2) 5 3_655 ?
Mg2 Mg1 La2 120.8(2) 13_556 . ?
Mg2 Mg1 La2 120.8(2) 6_554 . ?
Mg3 Mg1 La2 176.2(3) 5 . ?
Mg1 Mg1 La2 116.28(15) 3_655 . ?
Mg2 Mg1 La1 121.05(19) 13_556 . ?
Mg2 Mg1 La1 121.05(19) 6_554 . ?
Mg3 Mg1 La1 116.4(3) 5 . ?
Mg1 Mg1 La1 176.28(15) 3_655 . ?
La2 Mg1 La1 67.44(19) . . ?
Mg2 Mg1 La8 65.24(15) 13_556 7 ?
Mg2 Mg1 La8 112.1(3) 6_554 7 ?
Mg3 Mg1 La8 62.41(17) 5 7 ?
Mg1 Mg1 La8 113.39(16) 3_655 7 ?
La2 Mg1 La8 120.7(2) . 7 ?
La1 Mg1 La8 63.52(14) . 7 ?
Mg2 Mg1 La8 112.1(3) 13_556 16 ?
Mg2 Mg1 La8 65.24(15) 6_554 16 ?
Mg3 Mg1 La8 62.41(17) 5 16 ?
Mg1 Mg1 La8 113.39(16) 3_655 16 ?
La2 Mg1 La8 120.7(2) . 16 ?
La1 Mg1 La8 63.52(14) . 16 ?
La8 Mg1 La8 60.78(13) 7 16 ?
Mg2 Mg1 La5 111.7(3) 13_556 5_545 ?
Mg2 Mg1 La5 64.76(18) 6_554 5_545 ?
Mg3 Mg1 La5 113.2(3) 5 5_545 ?
Mg1 Mg1 La5 62.19(16) 3_655 5_545 ?
La2 Mg1 La5 63.63(14) . 5_545 ?
La1 Mg1 La5 120.8(2) . 5_545 ?
La8 Mg1 La5 175.4(3) 7 5_545 ?
La8 Mg1 La5 119.02(3) 16 5_545 ?
Mg2 Mg1 La5 64.76(18) 13_556 14_546 ?
Mg2 Mg1 La5 111.7(3) 6_554 14_546 ?
Mg3 Mg1 La5 113.2(3) 5 14_546 ?
Mg1 Mg1 La5 62.19(16) 3_655 14_546 ?
La2 Mg1 La5 63.63(14) . 14_546 ?
La1 Mg1 La5 120.8(2) . 14_546 ?
La8 Mg1 La5 119.02(3) 7 14_546 ?
La8 Mg1 La5 175.4(3) 16 14_546 ?
La5 Mg1 La5 60.75(13) 5_545 14_546 ?
Mg2 Mg1 La4 170.0(3) 13_556 . ?
Mg2 Mg1 La4 66.23(14) 6_554 . ?
Mg3 Mg1 La4 114.07(14) 5 . ?
Mg1 Mg1 La4 114.09(14) 3_655 . ?
La2 Mg1 La4 66.97(15) . . ?
La1 Mg1 La4 66.91(15) . . ?
La8 Mg1 La4 117.6(2) 7 . ?
La8 Mg1 La4 64.62(9) 16 . ?
La5 Mg1 La4 64.79(8) 5_545 . ?
La5 Mg1 La4 117.8(2) 14_546 . ?
Mg2 Mg1 La4 66.23(14) 13_556 10_556 ?
Mg2 Mg1 La4 170.0(3) 6_554 10_556 ?
Mg3 Mg1 La4 114.07(14) 5 10_556 ?
Mg1 Mg1 La4 114.09(14) 3_655 10_556 ?
La2 Mg1 La4 66.97(15) . 10_556 ?
La1 Mg1 La4 66.91(15) . 10_556 ?
La8 Mg1 La4 64.62(9) 7 10_556 ?
La8 Mg1 La4 117.6(2) 16 10_556 ?
La5 Mg1 La4 117.8(2) 5_545 10_556 ?
La5 Mg1 La4 64.79(8) 14_546 10_556 ?
La4 Mg1 La4 123.8(3) . 10_556 ?
Mg1 Mg2 Mg1 64.9(4) 13_556 15_456 ?
Mg1 Mg2 Mg3 64.6(3) 13_556 9_556 ?
Mg1 Mg2 Mg3 64.6(3) 15_456 9_556 ?
Mg1 Mg2 La9 178.1(3) 13_556 15_456 ?
Mg1 Mg2 La9 113.44(15) 15_456 15_456 ?
Mg3 Mg2 La9 113.9(3) 9_556 15_456 ?
Mg1 Mg2 La9 113.44(15) 13_556 6 ?
Mg1 Mg2 La9 178.1(3) 15_456 6 ?
Mg3 Mg2 La9 113.9(3) 9_556 6 ?
La9 Mg2 La9 68.18(19) 15_456 6 ?
Mg1 Mg2 La6 114.1(3) 13_556 . ?
Mg1 Mg2 La6 114.1(3) 15_456 . ?
Mg3 Mg2 La6 178.4(4) 9_556 . ?
La9 Mg2 La6 67.34(19) 15_456 . ?
La9 Mg2 La6 67.34(19) 6 . ?
Mg1 Mg2 La5 63.9(2) 13_556 2_565 ?
Mg1 Mg2 La5 63.9(2) 15_456 2_565 ?
Mg3 Mg2 La5 118.0(4) 9_556 2_565 ?
La9 Mg2 La5 116.5(2) 15_456 2_565 ?
La9 Mg2 La5 116.5(2) 6 2_565 ?
La6 Mg2 La5 60.38(14) . 2_565 ?
Mg1 Mg2 La8 118.0(3) 13_556 2 ?
Mg1 Mg2 La8 63.52(18) 15_456 2 ?
Mg3 Mg2 La8 63.67(15) 9_556 2 ?
La9 Mg2 La8 60.11(8) 15_456 2 ?
La9 Mg2 La8 117.2(2) 6 2 ?
La6 Mg2 La8 116.81(17) . 2 ?
La5 Mg2 La8 116.97(14) 2_565 2 ?
Mg1 Mg2 La8 63.52(18) 13_556 11_556 ?
Mg1 Mg2 La8 118.0(3) 15_456 11_556 ?
Mg3 Mg2 La8 63.67(15) 9_556 11_556 ?
La9 Mg2 La8 117.2(2) 15_456 11_556 ?
La9 Mg2 La8 60.11(8) 6 11_556 ?
La6 Mg2 La8 116.81(17) . 11_556 ?
La5 Mg2 La8 116.97(14) 2_565 11_556 ?
La8 Mg2 La8 116.9(2) 2 11_556 ?
Mg1 Mg2 La3 116.9(3) 13_556 2 ?
Mg1 Mg2 La3 116.9(3) 15_456 2 ?
Mg3 Mg2 La3 62.9(3) 9_556 2 ?
La9 Mg2 La3 62.70(14) 15_456 2 ?
La9 Mg2 La3 62.70(14) 6 2 ?
La6 Mg2 La3 118.7(3) . 2 ?
La5 Mg2 La3 179.0(3) 2_565 2 ?
La8 Mg2 La3 63.31(12) 2 2 ?
La8 Mg2 La3 63.31(12) 11_556 2 ?
Mg1 Mg2 La4 63.04(17) 13_556 6 ?
Mg1 Mg2 La4 117.4(3) 15_456 6 ?
Mg3 Mg2 La4 116.98(18) 9_556 6 ?
La9 Mg2 La4 118.9(3) 15_456 6 ?
La9 Mg2 La4 61.87(10) 6 6 ?
La6 Mg2 La4 62.56(13) . 6 ?
La5 Mg2 La4 63.57(12) 2_565 6 ?
La8 Mg2 La4 179.0(3) 2 6 ?
La8 Mg2 La4 63.16(2) 11_556 6 ?
La3 Mg2 La4 116.13(14) 2 6 ?
Mg1 Mg2 La4 117.4(3) 13_556 15_456 ?
Mg1 Mg2 La4 63.04(17) 15_456 15_456 ?
Mg3 Mg2 La4 116.98(18) 9_556 15_456 ?
La9 Mg2 La4 61.87(10) 15_456 15_456 ?
La9 Mg2 La4 118.9(3) 6 15_456 ?
La6 Mg2 La4 62.56(13) . 15_456 ?
La5 Mg2 La4 63.57(12) 2_565 15_456 ?
La8 Mg2 La4 63.16(2) 2 15_456 ?
La8 Mg2 La4 179.0(3) 11_556 15_456 ?
La3 Mg2 La4 116.13(14) 2 15_456 ?
La4 Mg2 La4 116.8(2) 6 15_456 ?
Mg2 Mg3 Mg2 103.6(5) 2_554 9_556 ?
Mg2 Mg3 Mg1 57.6(3) 2_554 5_445 ?
Mg2 Mg3 Mg1 57.6(3) 9_556 5_445 ?
Mg2 Mg3 Mg1 57.6(3) 2_554 7_545 ?
Mg2 Mg3 Mg1 57.6(3) 9_556 7_545 ?
Mg1 Mg3 Mg1 60.2(4) 5_445 7_545 ?
Mg2 Mg3 La2 120.95(16) 2_554 . ?
Mg2 Mg3 La2 120.95(16) 9_556 . ?
Mg1 Mg3 La2 176.3(3) 5_445 . ?
Mg1 Mg3 La2 116.10(15) 7_545 . ?
Mg2 Mg3 La2 120.95(16) 2_554 3 ?
Mg2 Mg3 La2 120.95(16) 9_556 3 ?
Mg1 Mg3 La2 116.10(15) 5_445 3 ?
Mg1 Mg3 La2 176.3(3) 7_545 3 ?
La2 Mg3 La2 67.6(3) . 3 ?
Mg2 Mg3 La3 169.6(5) 2_554 10_556 ?
Mg2 Mg3 La3 66.07(17) 9_556 10_556 ?
Mg1 Mg3 La3 113.83(15) 5_445 10_556 ?
Mg1 Mg3 La3 113.83(15) 7_545 10_556 ?
La2 Mg3 La3 67.2(2) . 10_556 ?
La2 Mg3 La3 67.2(2) 3 10_556 ?
Mg2 Mg3 La3 66.07(17) 2_554 . ?
Mg2 Mg3 La3 169.6(5) 9_556 . ?
Mg1 Mg3 La3 113.83(15) 5_445 . ?
Mg1 Mg3 La3 113.83(15) 7_545 . ?
La2 Mg3 La3 67.2(2) . . ?
La2 Mg3 La3 67.2(2) 3 . ?
La3 Mg3 La3 124.3(4) 10_556 . ?
Mg2 Mg3 La8 65.10(11) 2_554 12 ?
Mg2 Mg3 La8 111.8(2) 9_556 12 ?
Mg1 Mg3 La8 62.14(17) 5_445 12 ?
Mg1 Mg3 La8 113.5(4) 7_545 12 ?
La2 Mg3 La8 120.8(3) . 12 ?
La2 Mg3 La8 63.49(11) 3 12 ?
La3 Mg3 La8 117.70(17) 10_556 12 ?
La3 Mg3 La8 64.68(7) . 12 ?
Mg2 Mg3 La8 111.8(2) 2_554 10_556 ?
Mg2 Mg3 La8 65.10(11) 9_556 10_556 ?
Mg1 Mg3 La8 113.5(4) 5_445 10_556 ?
Mg1 Mg3 La8 62.14(17) 7_545 10_556 ?
La2 Mg3 La8 63.49(11) . 10_556 ?
La2 Mg3 La8 120.8(3) 3 10_556 ?
La3 Mg3 La8 64.68(7) 10_556 10_556 ?
La3 Mg3 La8 117.70(17) . 10_556 ?
La8 Mg3 La8 175.4(5) 12 10_556 ?
Mg2 Mg3 La8 65.10(11) 2_554 . ?
Mg2 Mg3 La8 111.8(2) 9_556 . ?
Mg1 Mg3 La8 113.5(4) 5_445 . ?
Mg1 Mg3 La8 62.14(17) 7_545 . ?
La2 Mg3 La8 63.49(11) . . ?
La2 Mg3 La8 120.8(3) 3 . ?
La3 Mg3 La8 117.70(17) 10_556 . ?
La3 Mg3 La8 64.68(7) . . ?
La8 Mg3 La8 119.17(4) 12 . ?
La8 Mg3 La8 60.62(3) 10_556 . ?
Mg2 Mg3 La8 111.8(2) 2_554 3 ?
Mg2 Mg3 La8 65.10(11) 9_556 3 ?
Mg1 Mg3 La8 62.14(17) 5_445 3 ?
Mg1 Mg3 La8 113.5(4) 7_545 3 ?
La2 Mg3 La8 120.8(3) . 3 ?
La2 Mg3 La8 63.49(11) 3 3 ?
La3 Mg3 La8 64.68(7) 10_556 3 ?
La3 Mg3 La8 117.70(17) . 3 ?
La8 Mg3 La8 60.62(3) 12 3 ?
La8 Mg3 La8 119.17(4) 10_556 3 ?
La8 Mg3 La8 175.4(5) . 3 ?

loop_
_geom_bond_atom_site_label_1
_geom_bond_atom_site_label_2
_geom_bond_distance
_geom_bond_site_symmetry_2
_geom_bond_publ_flag
La1 Mg1 3.409(10) . ?
La1 Mg1 3.409(10) 3 ?
La1 La8 3.7054(16) 7 ?
La1 La8 3.7054(16) 16 ?
La1 La8 3.7054(16) 14_456 ?
La1 La8 3.7054(16) 5_455 ?
La1 La2 3.780(2) 3 ?
La1 La2 3.780(2) . ?
La1 La4 3.8864(11) 12 ?
La1 La4 3.8864(11) . ?
La1 La4 3.8864(11) 10_556 ?
La1 La4 3.8864(11) 3 ?
La2 Mg1 3.400(10) . ?
La2 Mg3 3.410(13) . ?
La2 La8 3.7094(15) . ?
La2 La8 3.7094(15) 10_556 ?
La2 La5 3.7112(14) 14_546 ?
La2 La5 3.7112(14) 5_545 ?
La2 La2 3.792(3) 3 ?
La2 La4 3.8852(12) 10_556 ?
La2 La4 3.8852(12) . ?
La2 La3 3.8915(14) . ?
La2 La3 3.8915(14) 10_556 ?
La3 Ni3 2.933(2) 12 ?
La3 Ni3 2.933(2) . ?
La3 Ni1 3.617(3) . ?
La3 Mg3 3.619(7) . ?
La3 Mg2 3.715(8) 2_554 ?
La3 La9 3.7805(15) 5_445 ?
La3 La9 3.7805(15) 16_545 ?
La3 La7 3.8117(15) 12 ?
La3 La7 3.8117(15) . ?
La3 La4 3.8521(15) . ?
La3 La4 3.8521(15) 12 ?
La3 La8 3.8786(12) 12 ?
La4 Ni2 2.924(2) . ?
La4 Ni3 2.929(2) . ?
La4 Mg1 3.633(5) . ?
La4 Mg2 3.730(5) 6_554 ?
La4 La9 3.7438(13) . ?
La4 La6 3.7876(12) 6_554 ?
La4 La7 3.8033(13) . ?
La4 La4 3.8369(19) 12 ?
La4 La12 3.8623(15) . ?
La4 La8 3.8779(13) 16 ?
La5 Ni3 2.920(2) 5_455 ?
La5 Ni3 2.920(2) 16 ?
La5 Ni5 2.922(4) . ?
La5 La6 3.6289(19) 2_564 ?
La5 Mg1 3.630(7) 7 ?
La5 Mg1 3.630(7) 5_455 ?
La5 Mg2 3.656(8) 2_564 ?
La5 La5 3.671(3) 10_556 ?
La5 La2 3.7112(14) 7 ?
La5 La2 3.7112(14) 5_455 ?
La5 La14 3.8490(19) . ?
La5 La4 3.8907(12) 16 ?
La6 Ni4 2.871(2) 15_456 ?
La6 Ni4 2.871(2) 6 ?
La6 Mg2 3.559(10) . ?
La6 La14 3.6018(19) 2_565 ?
La6 La5 3.6289(19) 2_565 ?
La6 La15 3.630(2) . ?
La6 La13 3.7493(19) . ?
La6 La7 3.7499(12) 6 ?
La6 La7 3.7499(12) 15_456 ?
La6 La4 3.7876(12) 6 ?
La6 La4 3.7876(12) 15_456 ?
La6 La9 3.9391(15) 15_456 ?
La7 Ni4 2.953(2) . ?
La7 Ni1 2.958(3) . ?
La7 Ni3 3.010(2) . ?
La7 La6 3.7499(12) 6_554 ?
La7 La9 3.7740(14) 16_545 ?
La7 La11 3.7971(14) . ?
La7 La14 3.8463(12) 5_545 ?
La7 La15 3.8690(13) 6_554 ?
La7 La12 3.8723(15) . ?
La7 La10 3.8995(13) . ?
La8 Ni5 2.910(2) 5_545 ?
La8 Ni3 2.916(2) . ?
La8 Ni2 2.938(3) 5_545 ?
La8 La9 3.6178(13) 16_545 ?
La8 Mg1 3.622(7) 7_545 ?
La8 Mg3 3.6310(11) . ?
La8 La8 3.6648(18) 10_556 ?
La8 Mg2 3.675(5) 2_554 ?
La8 La1 3.7054(16) 5_545 ?
La8 La14 3.8455(15) 5_545 ?
La8 La4 3.8779(13) 16_545 ?
La9 Ni1 2.856(2) 5 ?
La9 Ni4 2.858(2) . ?
La9 Mg2 3.546(9) 6_554 ?
La9 La14 3.6048(12) . ?
La9 La8 3.6178(13) 16 ?
La9 La16 3.7215(14) 16 ?
La9 La13 3.7693(15) 6_554 ?
La9 La7 3.7740(14) 16 ?
La9 La3 3.7805(15) 5 ?
La9 La12 3.8063(12) . ?
La9 La6 3.9391(15) 6_554 ?
La10 Ni6 2.769(2) . ?
La10 Ni4 2.907(2) . ?
La10 La16 3.6951(13) 16 ?
La10 La10 3.7412(18) 13 ?
La10 La15 3.7756(13) 6_554 ?
La10 La15 3.7909(16) 10_556 ?
La10 La13 3.7944(12) 6_554 ?
La10 La12 3.8129(15) . ?
La10 La16 3.8318(13) 13 ?
La10 La11 3.9058(12) 13 ?
La10 La11 3.9173(15) . ?
La11 Ni1 2.880(3) . ?
La11 Ni7 3.0229(19) 9 ?
La11 Ni7 3.0229(19) . ?
La11 La16 3.7760(12) 12 ?
La11 La16 3.7760(12) . ?
La11 La13 3.7769(18) 10_556 ?
La11 La7 3.7971(14) 12 ?
La11 La13 3.8104(19) 2_554 ?
La11 La10 3.9058(12) 8_455 ?
La11 La10 3.9058(12) 13 ?
La12 Ni4 2.933(2) 12 ?
La12 Ni4 2.933(2) . ?
La12 Ni2 3.101(3) . ?
La12 La9 3.8063(12) 12 ?
La12 La10 3.8129(15) 12 ?
La12 La4 3.8623(15) 12 ?
La12 La7 3.8723(15) 12 ?
La12 La16 3.8764(15) 16 ?
La13 Ni7 2.9378(19) 2 ?
La13 Ni7 2.9378(19) 10_556 ?
La13 Ni4 2.968(2) 6 ?
La13 Ni4 2.968(2) 15_456 ?
La13 Ni1 2.995(3) 2 ?
La13 La16 3.7276(12) 2 ?
La13 La16 3.7276(12) 11_556 ?
La13 La15 3.764(2) . ?
La13 La9 3.7693(14) 6 ?
La13 La9 3.7693(15) 15_456 ?
La13 La11 3.7769(18) 10_556 ?
La14 Ni2 2.948(3) . ?
La14 Ni3 2.980(2) 16 ?
La14 Ni3 2.980(2) 5_455 ?
La14 La6 3.6018(19) 2_564 ?
La14 La9 3.6048(12) 12 ?
La14 La8 3.8455(15) 16 ?
La14 La8 3.8455(15) 5_455 ?
La14 La7 3.8463(12) 16 ?
La14 La7 3.8463(12) 5_455 ?
La15 Ni6 3.571(4) 10_556 ?
La15 La16 3.7450(17) 6 ?
La15 La16 3.7450(17) 15_456 ?
La15 La10 3.7756(13) 15_456 ?
La15 La10 3.7756(13) 6 ?
La15 La10 3.7909(16) 3 ?
La15 La10 3.7909(16) 10_556 ?
La15 La7 3.8690(13) 6 ?
La15 La7 3.8690(13) 15_456 ?
La15 La11 4.080(2) 10_556 ?
La16 Ni7 2.782(3) . ?
La16 Ni6 3.013(3) 13 ?
La16 Ni6 3.018(3) 5_545 ?
La16 La10 3.6951(13) 16_545 ?
La16 La9 3.7215(14) 16_545 ?
La16 La13 3.7276(12) 2_554 ?
La16 La16 3.7301(19) 12_655 ?
La16 La15 3.7450(17) 6_554 ?
La16 La10 3.8318(13) 13 ?
La16 La12 3.8764(15) 5_545 ?
Ni1 La9 2.856(2) 16_545 ?
Ni1 La9 2.856(2) 5_445 ?
Ni1 La7 2.958(2) 12 ?
Ni1 La13 2.995(3) 2_554 ?
Ni2 La4 2.924(2) 12 ?
Ni2 La8 2.938(3) 16 ?
Ni2 La8 2.938(3) 5_455 ?
Ni3 La5 2.920(2) 5_545 ?
Ni3 La14 2.980(2) 5_545 ?
Ni4 La6 2.871(2) 6_554 ?
Ni4 La13 2.968(2) 6_554 ?
Ni5 La8 2.910(2) 5_455 ?
Ni5 La8 2.910(2) 7 ?
Ni5 La8 2.910(2) 16 ?
Ni5 La8 2.910(2) 14_456 ?
Ni5 La5 2.922(4) 10_556 ?
Ni6 Ni6 2.532(6) 9_565 ?
Ni6 La10 2.769(2) 12 ?
Ni6 La16 3.013(3) 8_455 ?
Ni6 La16 3.013(3) 13 ?
Ni6 La16 3.018(3) 16 ?
Ni6 La16 3.018(3) 5_455 ?
Ni6 La15 3.571(4) 10_556 ?
Ni7 Ni7 2.599(7) 9 ?
Ni7 La16 2.782(3) 4 ?
Ni7 La13 2.9378(19) 10_556 ?
Ni7 La13 2.9378(19) 2_554 ?
Ni7 La11 3.0229(19) 9 ?
Mg1 Mg2 3.155(11) 13_556 ?
Mg1 Mg2 3.155(11) 6_554 ?
Mg1 Mg3 3.374(16) 5 ?
Mg1 Mg1 3.39(2) 3_655 ?
Mg1 La8 3.622(7) 7 ?
Mg1 La8 3.622(7) 16 ?
Mg1 La5 3.630(7) 5_545 ?
Mg1 La5 3.630(7) 14_546 ?
Mg1 La4 3.633(5) 10_556 ?
Mg2 Mg1 3.155(11) 13_556 ?
Mg2 Mg1 3.155(11) 15_456 ?
Mg2 Mg3 3.159(14) 9_556 ?
Mg2 La9 3.546(9) 15_456 ?
Mg2 La9 3.546(9) 6 ?
Mg2 La5 3.656(8) 2_565 ?
Mg2 La8 3.675(5) 2 ?
Mg2 La8 3.675(5) 11_556 ?
Mg2 La3 3.715(8) 2 ?
Mg2 La4 3.730(5) 6 ?
Mg2 La4 3.730(5) 15_456 ?
Mg3 Mg2 3.159(14) 2_554 ?
Mg3 Mg2 3.159(14) 9_556 ?
Mg3 Mg1 3.374(16) 5_445 ?
Mg3 Mg1 3.374(16) 7_545 ?
Mg3 La2 3.410(12) 3 ?
Mg3 La3 3.619(7) 10_556 ?
Mg3 La8 3.6310(11) 12 ?
Mg3 La8 3.6310(11) 10_556 ?
Mg3 La8 3.6310(11) 3 ?
